data_2217733
loop_
_publ_author_name
'Zebiri, Ikram'
'Bencharif, Le\?\"ila'
'Direm, Amani'
'Bencharif, Mustapha'
'Benali-Cherif, Nourredine'

_publ_section_title
;
 Ammonium tris(tetraethylammonium) hexacosaoxidooctamolybdate
;
_journal_coeditor_code BT2676
_journal_issue 3
_journal_name_full 'Acta Crystallographica Section E'
_journal_page_first m474
_journal_page_last m475
_journal_paper_doi 10.1107/S1600536808004182
_journal_volume 64
_journal_year 2008
_chemical_formula_iupac 'N H4 (C8 H20 N)3 [Mo8 O26]'
_chemical_formula_moiety 'N H4 + , 3C8 H20 N + , Mo8 O26 4-'
_chemical_formula_sum 'C24 H64 Mo8 N4 O26'
_chemical_formula_weight 1592.31
_chemical_name_common 'bis[(tris(tetraethylammonium)Hexacosaoxaoctamolybdate ammonium]'
_chemical_name_systematic
;
Ammonium tris(tetraethylammonium) hexacosaoxidooctamolybdate
;
_space_group_IT_number 4
_symmetry_cell_setting monoclinic
_symmetry_space_group_name_Hall 'P 2yb'
_symmetry_space_group_name_H-M 'P 1 21 1'
_atom_sites_solution_hydrogens difmap
_atom_sites_solution_primary direct
_atom_sites_solution_secondary difmap
_cell_angle_alpha 90.00
_cell_angle_beta 96.906(8)
_cell_angle_gamma 90.00
_cell_formula_units_Z 4
_cell_length_a 10.7154(2)
_cell_length_b 22.8873(3)
_cell_length_c 19.9338(2)
_cell_measurement_reflns_used 29087
_cell_measurement_temperature 293(2)
_cell_measurement_theta_max 30.96
_cell_measurement_theta_min 1.03
_cell_volume 4853.23(15)
_computing_cell_refinement 'DENZO and SCALEPAK (Otwinowski & Minor, 1997)'
_computing_data_collection 'KappaCCD Server Software (Nonius, 1998)'
_computing_data_reduction 'DENZO and SCALEPAK (Otwinowski & Minor, 1997)'
_computing_molecular_graphics 'ORTEP3 (Farrugia, 1997) and PLATON (Spek, 2003)'
_computing_publication_material 'WinGX (Farrugia, 1999)'
_computing_structure_refinement 'SHELXL97 (Sheldrick, 2008)'
_computing_structure_solution 'SIR2004 (Burla <i>et al.</i>,  2005)'
_diffrn_ambient_temperature 293(2)
_diffrn_measured_fraction_theta_full 0.972
_diffrn_measured_fraction_theta_max 0.972
_diffrn_measurement_device 'Nonius KappaCCD'
_diffrn_measurement_method \w/\q
_diffrn_radiation_monochromator graphite
_diffrn_radiation_source 'fine-focus sealed tube'
_diffrn_radiation_type MoK\a
_diffrn_radiation_wavelength 0.71073
_diffrn_reflns_av_R_equivalents 0.0739
_diffrn_reflns_av_sigmaI/netI 0.0801
_diffrn_reflns_limit_h_max 12
_diffrn_reflns_limit_h_min -15
_diffrn_reflns_limit_k_max 33
_diffrn_reflns_limit_k_min -31
_diffrn_reflns_limit_l_max 25
_diffrn_reflns_limit_l_min -28
_diffrn_reflns_number 57681
_diffrn_reflns_theta_full 30.96
_diffrn_reflns_theta_max 30.96
_diffrn_reflns_theta_min 1.03
_diffrn_standards_decay_% 0
_exptl_absorpt_coefficient_mu 2.080
_exptl_absorpt_correction_type none
_exptl_crystal_colour colourless
_exptl_crystal_density_diffrn 2.179
_exptl_crystal_density_method 'not measured'
_exptl_crystal_description prism
_exptl_crystal_F_000 3120
_exptl_crystal_size_max 0.25
_exptl_crystal_size_mid 0.15
_exptl_crystal_size_min 0.05
_refine_diff_density_max 0.864
_refine_diff_density_min -1.289
_refine_ls_abs_structure_details 'Flack (1983), with 13317 Friedel pairs'
_refine_ls_abs_structure_Flack 0.17(4)
_refine_ls_extinction_method none
_refine_ls_goodness_of_fit_ref 1.006
_refine_ls_hydrogen_treatment constr
_refine_ls_matrix_type full
_refine_ls_number_parameters 1117
_refine_ls_number_reflns 29087
_refine_ls_number_restraints 1
_refine_ls_restrained_S_all 1.006
_refine_ls_R_factor_all 0.0753
_refine_ls_R_factor_gt 0.0480
_refine_ls_shift/su_max 0.003
_refine_ls_shift/su_mean 0.001
_refine_ls_structure_factor_coef Fsqd
_refine_ls_weighting_details 'calc w = 1/[\s^2^(Fo^2^)+(0.0616P)^2^] where P=(Fo^2^+2Fc^2^)/3'
_refine_ls_weighting_scheme calc
_refine_ls_wR_factor_gt 0.1092
_refine_ls_wR_factor_ref 0.1238
_reflns_number_gt 21795
_reflns_number_total 29087
_reflns_threshold_expression I>2\s(I)
_cod_data_source_file bt2676.cif
_cod_data_source_block I
_cod_original_cell_volume 4853.23(12)
_cod_original_sg_symbol_H-M 'P 21'
_cod_database_code 2217733
_cod_database_fobs_code 2217733

loop_
_symmetry_equiv_pos_as_xyz
'x, y, z'
'-x, y+1/2, -z'

loop_
_atom_site_type_symbol
_atom_site_label
_atom_site_fract_x
_atom_site_fract_y
_atom_site_fract_z
_atom_site_U_iso_or_equiv
_atom_site_adp_type
_atom_site_calc_flag
_atom_site_refinement_flags
_atom_site_occupancy
C C11B 0.5900(10) -0.0413(4) -1.1150(6) 0.066(3) Uani d . 1
H H11F 0.6002 -0.0562 -1.1596 0.080 Uiso calc R 1
H H11G 0.5827 -0.0747 -1.0858 0.080 Uiso calc R 1
C C12B 0.4705(11) -0.0079(6) -1.1198(6) 0.090(4) Uani d . 1
H H12F 0.4019 -0.0329 -1.1367 0.135 Uiso calc R 1
H H12H 0.4746 0.0245 -1.1500 0.135 Uiso calc R 1
H H12G 0.4576 0.0063 -1.0759 0.135 Uiso calc R 1
C C17B 0.8094(10) -0.0531(4) -1.0826(6) 0.062(3) Uani d . 1
H H17G 0.8087 -0.0722 -1.1261 0.074 Uiso calc R 1
H H17F 0.7886 -0.0824 -1.0507 0.074 Uiso calc R 1
C C18B 0.9424(11) -0.0322(5) -1.0604(7) 0.089(4) Uani d . 1
H H18H 0.9992 -0.0647 -1.0593 0.134 Uiso calc R 1
H H18F 0.9466 -0.0152 -1.0161 0.134 Uiso calc R 1
H H18G 0.9655 -0.0034 -1.0917 0.134 Uiso calc R 1
C C13B 0.6950(9) 0.0206(4) -1.0217(5) 0.051(2) Uani d . 1
H H13G 0.7733 0.0405 -1.0069 0.061 Uiso calc R 1
H H13F 0.6298 0.0501 -1.0289 0.061 Uiso calc R 1
C C14B 0.6647(11) -0.0188(5) -0.9654(6) 0.072(3) Uani d . 1
H H14H 0.6587 0.0040 -0.9255 0.108 Uiso calc R 1
H H14F 0.7300 -0.0474 -0.9562 0.108 Uiso calc R 1
H H14G 0.5860 -0.0382 -0.9786 0.108 Uiso calc R 1
C C15B 0.7342(10) 0.0402(4) -1.1364(4) 0.056(3) Uani d . 1
H H15F 0.6614 0.0657 -1.1421 0.067 Uiso calc R 1
H H15G 0.8039 0.0629 -1.1145 0.067 Uiso calc R 1
C C16B 0.7648(12) 0.0237(6) -1.2051(5) 0.081(3) Uani d . 1
H H16F 0.7765 0.0585 -1.2306 0.121 Uiso calc R 1
H H16H 0.6971 0.0012 -1.2279 0.121 Uiso calc R 1
H H16G 0.8407 0.0010 -1.2008 0.121 Uiso calc R 1
C C37A 0.8065(8) 0.5109(4) -0.7215(4) 0.0412(19) Uani d . 1
H H37C 0.8783 0.4851 -0.7117 0.049 Uiso calc R 1
H H37D 0.7340 0.4867 -0.7359 0.049 Uiso calc R 1
C C38A 0.8300(11) 0.5503(5) -0.7793(5) 0.069(3) Uani d . 1
H H38C 0.8431 0.5269 -0.8179 0.103 Uiso calc R 1
H H38D 0.9032 0.5737 -0.7663 0.103 Uiso calc R 1
H H38E 0.7586 0.5752 -0.7906 0.103 Uiso calc R 1
C C33A 0.6717(9) 0.5826(4) -0.6681(5) 0.063(3) Uani d . 1
H H33C 0.6629 0.6025 -0.6259 0.076 Uiso calc R 1
H H33D 0.6894 0.6122 -0.7006 0.076 Uiso calc R 1
C C34A 0.5496(10) 0.5544(5) -0.6928(6) 0.079(3) Uani d . 1
H H34E 0.4855 0.5838 -0.7007 0.119 Uiso calc R 1
H H34D 0.5274 0.5273 -0.6595 0.119 Uiso calc R 1
H H34C 0.5572 0.5340 -0.7342 0.119 Uiso calc R 1
C C31A 0.7639(10) 0.4937(4) -0.6057(4) 0.055(2) Uani d . 1
H H31C 0.6935 0.4697 -0.6242 0.066 Uiso calc R 1
H H31D 0.8379 0.4690 -0.5998 0.066 Uiso calc R 1
C C32A 0.7386(13) 0.5163(6) -0.5368(5) 0.095(4) Uani d . 1
H H32C 0.7253 0.4839 -0.5080 0.143 Uiso calc R 1
H H32D 0.6652 0.5407 -0.5420 0.143 Uiso calc R 1
H H32E 0.8095 0.5387 -0.5171 0.143 Uiso calc R 1
C C35A 0.8932(10) 0.5803(4) -0.6292(5) 0.068(3) Uani d . 1
H H35C 0.8783 0.5944 -0.5850 0.081 Uiso calc R 1
H H35D 0.8951 0.6140 -0.6586 0.081 Uiso calc R 1
C C36A 1.0221(10) 0.5509(5) -0.6228(6) 0.093(4) Uani d . 1
H H36D 1.0853 0.5783 -0.6049 0.139 Uiso calc R 1
H H36E 1.0396 0.5380 -0.6665 0.139 Uiso calc R 1
H H36C 1.0224 0.5180 -0.5930 0.139 Uiso calc R 1
C C31B 0.7787(12) 0.4874(5) -1.1157(5) 0.073(3) Uani d . 1
H H31F 0.7046 0.4664 -1.1355 0.088 Uiso calc R 1
H H31G 0.8496 0.4609 -1.1146 0.088 Uiso calc R 1
C C32B 0.7615(14) 0.5032(7) -1.0450(7) 0.117(5) Uani d . 1
H H32F 0.7463 0.4685 -1.0202 0.176 Uiso calc R 1
H H32G 0.6912 0.5292 -1.0452 0.176 Uiso calc R 1
H H32H 0.8360 0.5222 -1.0239 0.176 Uiso calc R 1
C C36B 1.0417(10) 0.5365(6) -1.1401(6) 0.090(4) Uani d . 1
H H36G 1.1121 0.5606 -1.1236 0.135 Uiso calc R 1
H H36H 1.0488 0.5250 -1.1858 0.135 Uiso calc R 1
H H36F 1.0408 0.5023 -1.1123 0.135 Uiso calc R 1
C C35B 0.9245(10) 0.5695(6) -1.1379(7) 0.099(4) Uani d . 1
H H35F 0.9298 0.6047 -1.1645 0.119 Uiso calc R 1
H H35G 0.9212 0.5816 -1.0916 0.119 Uiso calc R 1
C C33B 0.7009(11) 0.5859(5) -1.1646(7) 0.082(4) Uani d . 1
H H33F 0.7056 0.6041 -1.1204 0.099 Uiso calc R 1
H H33G 0.7190 0.6157 -1.1965 0.099 Uiso calc R 1
C C34B 0.5712(10) 0.5651(6) -1.1835(8) 0.101(5) Uani d . 1
H H34H 0.5144 0.5977 -1.1852 0.152 Uiso calc R 1
H H34G 0.5497 0.5375 -1.1505 0.152 Uiso calc R 1
H H34F 0.5649 0.5467 -1.2270 0.152 Uiso calc R 1
C C38B 0.8294(12) 0.5536(6) -1.2869(6) 0.099(5) Uani d . 1
H H38F 0.8290 0.5321 -1.3283 0.149 Uiso calc R 1
H H38G 0.9102 0.5715 -1.2755 0.149 Uiso calc R 1
H H38H 0.7657 0.5832 -1.2924 0.149 Uiso calc R 1
C C37B 0.8032(9) 0.5122(4) -1.2306(5) 0.057(3) Uani d . 1
H H37G 0.7225 0.4936 -1.2436 0.069 Uiso calc R 1
H H37F 0.8666 0.4817 -1.2268 0.069 Uiso calc R 1
C C26B 0.6949(9) 0.3370(6) -0.9758(6) 0.098(5) Uani d . 1
H H26H 0.6245 0.3564 -1.0007 0.148 Uiso calc R 1
H H26F 0.7330 0.3112 -1.0055 0.148 Uiso calc R 1
H H26G 0.7554 0.3655 -0.9576 0.148 Uiso calc R 1
C C25B 0.6511(6) 0.3026(3) -0.9195(3) 0.0489(17) Uani d . 1
H H25G 0.5889 0.2746 -0.9389 0.059 Uiso calc R 1
H H25F 0.6091 0.3291 -0.8916 0.059 Uiso calc R 1
C C27B 0.6876(7) 0.2404(4) -0.8198(4) 0.061(2) Uani d . 1
H H27F 0.6205 0.2161 -0.8415 0.073 Uiso calc R 1
H H27G 0.6492 0.2706 -0.7949 0.073 Uiso calc R 1
C C28B 0.7712(11) 0.2031(7) -0.7696(6) 0.109(5) Uani d . 1
H H28G 0.7218 0.1865 -0.7373 0.163 Uiso calc R 1
H H28F 0.8367 0.2269 -0.7466 0.163 Uiso calc R 1
H H28H 0.8080 0.1722 -0.7934 0.163 Uiso calc R 1
C C21B 0.8170(7) 0.2264(4) -0.9148(4) 0.056(2) Uani d . 1
H H21F 0.8832 0.2068 -0.8858 0.067 Uiso calc R 1
H H21G 0.8561 0.2476 -0.9489 0.067 Uiso calc R 1
C C22B 0.7296(10) 0.1811(7) -0.9492(7) 0.118(5) Uani d . 1
H H22G 0.7759 0.1555 -0.9754 0.177 Uiso calc R 1
H H22H 0.6642 0.2001 -0.9784 0.177 Uiso calc R 1
H H22F 0.6931 0.1587 -0.9157 0.177 Uiso calc R 1
C C23B 0.8546(6) 0.3111(4) -0.8435(4) 0.0550(19) Uani d . 1
H H23F 0.9185 0.2889 -0.8159 0.066 Uiso calc R 1
H H23G 0.8939 0.3282 -0.8803 0.066 Uiso calc R 1
C C25A -0.1879(7) 0.2949(4) -0.4261(4) 0.065(2) Uani d . 1
H H25D -0.1448 0.2662 -0.4508 0.078 Uiso calc R 1
H H25C -0.1250 0.3213 -0.4039 0.078 Uiso calc R 1
C C26A -0.2785(12) 0.3297(7) -0.4761(7) 0.124(6) Uani d . 1
H H26E -0.2325 0.3484 -0.5086 0.186 Uiso calc R 1
H H26D -0.3201 0.3588 -0.4521 0.186 Uiso calc R 1
H H26C -0.3399 0.3038 -0.4990 0.186 Uiso calc R 1
C C27A -0.1540(6) 0.2306(4) -0.3304(3) 0.0507(18) Uani d . 1
H H27D -0.0903 0.2578 -0.3109 0.061 Uiso calc R 1
H H27C -0.1143 0.2040 -0.3593 0.061 Uiso calc R 1
C C28A -0.2019(11) 0.1955(6) -0.2736(6) 0.092(4) Uani d . 1
H H28D -0.1328 0.1756 -0.2482 0.139 Uiso calc R 1
H H28E -0.2627 0.1674 -0.2925 0.139 Uiso calc R 1
H H28C -0.2404 0.2215 -0.2443 0.139 Uiso calc R 1
C C21A -0.3582(7) 0.2250(4) -0.4049(4) 0.059(2) Uani d . 1
H H21C -0.4010 0.2079 -0.3694 0.070 Uiso calc R 1
H H21D -0.4185 0.2492 -0.4324 0.070 Uiso calc R 1
C C22A -0.3181(9) 0.1771(6) -0.4477(7) 0.114(5) Uani d . 1
H H22D -0.3903 0.1548 -0.4659 0.171 Uiso calc R 1
H H22C -0.2600 0.1521 -0.4209 0.171 Uiso calc R 1
H H22E -0.2782 0.1933 -0.4840 0.171 Uiso calc R 1
C C23A -0.3159(7) 0.3067(4) -0.3295(4) 0.0575(19) Uani d . 1
H H23C -0.3591 0.2848 -0.2976 0.069 Uiso calc R 1
H H23D -0.3791 0.3281 -0.3586 0.069 Uiso calc R 1
C C15A 0.7166(12) 0.0417(4) -0.6414(5) 0.070(3) Uani d . 1
H H15C 0.6406 0.0651 -0.6455 0.084 Uiso calc R 1
H H15D 0.7853 0.0669 -0.6232 0.084 Uiso calc R 1
C C16A 0.7398(15) 0.0239(6) -0.7106(6) 0.111(5) Uani d . 1
H H16C 0.7429 0.0580 -0.7384 0.167 Uiso calc R 1
H H16E 0.6732 -0.0012 -0.7298 0.167 Uiso calc R 1
H H16D 0.8184 0.0034 -0.7083 0.167 Uiso calc R 1
C C11A 0.5875(13) -0.0434(4) -0.6125(7) 0.089(4) Uani d . 1
H H11C 0.5995 -0.0625 -0.6546 0.106 Uiso calc R 1
H H11D 0.5840 -0.0738 -0.5788 0.106 Uiso calc R 1
C C12A 0.4644(12) -0.0134(7) -0.6217(6) 0.101(4) Uani d . 1
H H12C 0.3991 -0.0414 -0.6343 0.152 Uiso calc R 1
H H12E 0.4643 0.0156 -0.6566 0.152 Uiso calc R 1
H H12D 0.4498 0.0052 -0.5802 0.152 Uiso calc R 1
C C13A 0.6887(11) 0.0267(5) -0.5263(5) 0.064(3) Uani d . 1
H H13D 0.6175 0.0530 -0.5348 0.077 Uiso calc R 1
H H13C 0.7630 0.0506 -0.5147 0.077 Uiso calc R 1
C C14A 0.6698(12) -0.0111(5) -0.4652(6) 0.087(4) Uani d . 1
H H14E 0.6620 0.0136 -0.4270 0.131 Uiso calc R 1
H H14C 0.7407 -0.0366 -0.4552 0.131 Uiso calc R 1
H H14D 0.5948 -0.0340 -0.4751 0.131 Uiso calc R 1
C C17A 0.8105(12) -0.0467(6) -0.5868(8) 0.095(4) Uani d . 1
H H17D 0.8079 -0.0670 -0.6296 0.114 Uiso calc R 1
H H17C 0.7995 -0.0756 -0.5525 0.114 Uiso calc R 1
C C18A 0.9391(14) -0.0192(7) -0.5705(8) 0.128(6) Uani d . 1
H H18E 1.0026 -0.0488 -0.5711 0.192 Uiso calc R 1
H H18C 0.9455 -0.0017 -0.5265 0.192 Uiso calc R 1
H H18D 0.9507 0.0101 -0.6035 0.192 Uiso calc R 1
C C24B 0.8107(10) 0.3601(6) -0.8011(7) 0.120(6) Uani d . 1
H H24F 0.8811 0.3842 -0.7846 0.180 Uiso calc R 1
H H24H 0.7741 0.3439 -0.7635 0.180 Uiso calc R 1
H H24G 0.7492 0.3832 -0.8281 0.180 Uiso calc R 1
C C24A -0.2284(10) 0.3512(6) -0.2896(7) 0.106(4) Uani d . 1
H H24C -0.2771 0.3764 -0.2642 0.159 Uiso calc R 1
H H24D -0.1867 0.3742 -0.3204 0.159 Uiso calc R 1
H H24E -0.1670 0.3309 -0.2592 0.159 Uiso calc R 1
O O63A 0.4350(4) 0.2364(2) -0.5727(2) 0.0240(10) Uani d . 1
O O63B 0.4454(4) 0.2441(2) -1.0729(2) 0.0251(10) Uani d . 1
O O33A 0.0596(4) 0.3021(2) -0.6769(2) 0.0293(11) Uani d . 1
O O84B 0.0628(5) 0.1691(2) -1.1462(2) 0.0319(11) Uani d . 1
O O33B 0.0529(4) 0.2868(2) -1.1749(2) 0.0277(11) Uani d . 1
O O82A 0.2989(5) 0.2895(2) -0.6797(2) 0.0260(11) Uani d . 1
O O83A 0.2917(4) 0.1778(2) -0.6589(2) 0.0273(10) Uani d . 1
O O83B 0.3178(5) 0.1763(2) -1.1557(2) 0.0275(10) Uani d . 1
O O72A 0.1962(4) 0.2486(2) -0.5683(2) 0.0236(11) Uani d . 1
O O82B 0.2924(5) 0.2873(2) -1.1802(2) 0.0244(10) Uani d . 1
O O21A 0.0558(5) 0.1961(2) -0.4558(2) 0.0399(13) Uani d . 1
O O74B 0.4374(4) 0.3622(2) -1.1003(2) 0.0291(10) Uani d . 1
O O22A -0.0928(5) 0.1334(2) -0.5480(3) 0.0475(13) Uani d . 1
O O42B 0.1132(5) 0.3393(3) -1.2918(2) 0.0411(13) Uani d . 1
O O73A 0.2035(5) 0.3600(2) -0.5897(2) 0.0263(10) Uani d . 1
O O72B 0.2058(4) 0.2430(2) -1.0658(2) 0.0225(10) Uani d . 1
O O51A 0.4373(5) 0.3422(3) -0.7930(3) 0.0415(13) Uani d . 1
O O73B 0.1823(4) 0.3543(2) -1.0915(2) 0.0246(9) Uani d . 1
O O32B 0.0710(5) 0.3227(3) -0.9782(2) 0.0373(13) Uani d . 1
O O41A 0.0695(5) 0.4257(2) -0.6961(3) 0.0434(13) Uani d . 1
O O31B -0.0832(5) 0.3561(2) -1.0875(2) 0.0443(13) Uani d . 1
O O52A 0.5870(5) 0.4049(2) -0.7032(3) 0.0484(14) Uani d . 1
O O84A 0.0366(4) 0.1842(2) -0.6525(2) 0.0319(11) Uani d . 1
O O13A 0.1705(4) 0.1343(2) -0.5490(2) 0.0324(11) Uani d . 1
O O22B -0.0431(5) 0.1136(2) -1.0348(3) 0.0478(14) Uani d . 1
O O43A 0.3238(5) 0.4046(2) -0.6998(2) 0.0328(11) Uani d . 1
O O23A -0.0547(5) 0.2549(2) -0.5672(2) 0.0322(11) Uani d . 1
O O62B 0.4271(5) 0.2088(3) -1.2696(3) 0.0417(14) Uani d . 1
O O42A 0.1404(5) 0.3521(3) -0.7901(2) 0.0393(13) Uani d . 1
O O81B 0.1379(5) 0.2055(2) -1.2653(2) 0.0328(12) Uani d . 1
O O11A 0.4260(5) 0.1128(2) -0.5524(3) 0.0423(13) Uani d . 1
O O61A 0.5559(5) 0.1622(2) -0.6610(3) 0.0455(13) Uani d . 1
O O62A 0.4122(5) 0.2059(2) -0.7701(3) 0.0391(13) Uani d . 1
O O12B 0.3875(5) 0.1922(3) -0.9539(2) 0.0391(12) Uani d . 1
O O52B 0.5442(5) 0.4169(2) -1.2100(3) 0.0456(13) Uani d . 1
O O41B 0.0283(5) 0.4094(2) -1.1990(3) 0.0432(13) Uani d . 1
O O71A 0.3722(5) 0.3209(3) -0.4789(2) 0.0362(12) Uani d . 1
O O71B 0.3627(5) 0.3265(2) -0.9816(2) 0.0328(12) Uani d . 1
O O32A 0.0814(5) 0.3313(3) -0.4784(3) 0.0393(13) Uani d . 1
O O51B 0.4086(5) 0.3439(3) -1.2959(3) 0.0433(13) Uani d . 1
O O53A 0.5489(4) 0.2832(2) -0.6818(3) 0.0306(11) Uani d . 1
O O74A 0.4590(5) 0.3546(2) -0.5951(2) 0.0301(10) Uani d . 1
O O23B -0.0423(5) 0.2361(2) -1.0614(2) 0.0318(11) Uani d . 1
O O12A 0.3559(5) 0.1859(3) -0.4581(2) 0.0406(13) Uani d . 1
O O53B 0.5426(4) 0.2943(2) -1.1851(3) 0.0317(11) Uani d . 1
O O61B 0.5830(5) 0.1748(3) -1.1601(3) 0.0466(13) Uani d . 1
O O81A 0.1240(5) 0.2178(2) -0.7693(2) 0.0363(12) Uani d . 1
O O31A -0.0594(5) 0.3763(2) -0.5860(3) 0.0469(14) Uani d . 1
O O11B 0.4731(5) 0.1207(2) -1.0460(3) 0.0448(14) Uani d . 1
O O21B 0.0913(5) 0.1883(2) -0.9499(2) 0.0374(12) Uani d . 1
O O13B 0.2153(5) 0.1291(2) -1.0418(2) 0.0343(11) Uani d . 1
O O43B 0.2849(5) 0.4023(2) -1.2039(2) 0.0342(11) Uani d . 1
Mo Mo8B 0.16071(6) 0.21879(2) -1.18123(3) 0.02338(12) Uani d . 1
Mo Mo6B 0.46244(6) 0.22070(3) -1.18465(3) 0.02825(13) Uani d . 1
Mo Mo8A 0.14772(6) 0.22861(2) -0.68488(3) 0.02326(13) Uani d . 1
Mo Mo7A 0.34782(6) 0.30996(3) -0.56384(3) 0.02454(12) Uani d . 1
Mo Mo7B 0.33886(6) 0.31190(2) -1.06563(3) 0.02297(12) Uani d . 1
Mo Mo5B 0.44034(6) 0.36111(3) -1.21243(3) 0.03065(14) Uani d . 1
Mo Mo3A 0.04691(6) 0.32317(3) -0.56325(3) 0.02823(14) Uani d . 1
Mo Mo3B 0.03669(6) 0.31022(3) -1.06231(3) 0.02674(13) Uani d . 1
Mo Mo2A 0.02633(6) 0.18241(3) -0.54103(3) 0.02875(13) Uani d . 1
Mo Mo2B 0.05973(6) 0.17012(3) -1.03372(3) 0.02931(13) Uani d . 1
Mo Mo6A 0.44880(6) 0.21524(2) -0.68482(3) 0.02695(13) Uani d . 1
Mo Mo4A 0.16441(6) 0.36812(2) -0.70606(3) 0.02810(13) Uani d . 1
Mo Mo5A 0.46756(6) 0.35566(3) -0.70857(3) 0.02927(13) Uani d . 1
Mo Mo4B 0.13666(6) 0.35758(2) -1.20848(3) 0.02786(13) Uani d . 1
Mo Mo1A 0.33042(6) 0.17053(2) -0.54277(3) 0.02758(13) Uani d . 1
Mo Mo1B 0.36327(6) 0.17345(2) -1.03793(3) 0.02745(13) Uani d . 1
N N1B 0.7074(7) -0.0082(3) -1.0889(4) 0.0454(17) Uani d . 1
N N3A 0.7839(7) 0.5418(3) -0.6566(4) 0.0444(17) Uani d . 1
N N3B 0.8013(8) 0.5396(3) -1.1623(4) 0.059(2) Uani d . 1
N N2B 0.7529(7) 0.2690(4) -0.8734(4) 0.0378(10) Uani d . 1
N N2A -0.2534(7) 0.2637(4) -0.3725(4) 0.0391(12) Uani d . 1
N N1A 0.7031(8) -0.0053(3) -0.5909(4) 0.060(2) Uani d . 1
N N4A 0.2511(8) 0.2697(4) -0.8729(4) 0.0364(10) Uani d . 1
N N4B 0.2417(8) 0.2655(4) -1.3738(4) 0.0364(11) Uani d . 1
H H1N 0.2450 0.2606 -0.9128 0.036 Uiso d . 1
H H2N 0.2805 0.3089 -0.8656 0.036 Uiso d . 1
H H3N 0.3051 0.2519 -0.8596 0.036 Uiso d . 1
H H4N 0.1832 0.2583 -0.8486 0.036 Uiso d . 1
H H5N 0.2301 0.2638 -1.4164 0.036 Uiso d . 1
H H6N 0.3010 0.2356 -1.3606 0.036 Uiso d . 1
H H7N 0.1723 0.2543 -1.3497 0.036 Uiso d . 1
H H8N 0.2696 0.3050 -1.3668 0.036 Uiso d . 1

loop_
_atom_site_aniso_label
_atom_site_aniso_U_11
_atom_site_aniso_U_22
_atom_site_aniso_U_33
_atom_site_aniso_U_12
_atom_site_aniso_U_13
_atom_site_aniso_U_23
C11B 0.075(6) 0.034(4) 0.085(6) -0.012(4) -0.015(5) -0.015(4)
C12B 0.076(8) 0.092(9) 0.096(8) -0.023(7) -0.014(6) -0.024(7)
C17B 0.069(6) 0.033(4) 0.085(7) 0.016(4) 0.018(5) -0.010(4)
C18B 0.063(6) 0.053(6) 0.153(11) 0.026(5) 0.015(7) -0.013(7)
C13B 0.054(6) 0.039(5) 0.056(5) 0.005(4) -0.002(4) 0.001(4)
C14B 0.077(8) 0.052(6) 0.091(8) -0.009(6) 0.028(6) 0.007(5)
C15B 0.083(7) 0.031(4) 0.052(5) -0.012(4) 0.000(4) -0.011(4)
C16B 0.124(9) 0.057(6) 0.061(6) -0.003(6) 0.010(6) -0.005(5)
C37A 0.047(5) 0.022(3) 0.054(4) 0.000(3) 0.001(4) -0.012(3)
C38A 0.075(7) 0.063(6) 0.065(6) -0.012(6) -0.003(5) 0.013(5)
C33A 0.069(6) 0.037(5) 0.078(6) 0.024(4) -0.011(5) -0.012(4)
C34A 0.055(6) 0.073(7) 0.103(8) 0.025(5) -0.017(5) -0.012(6)
C31A 0.072(6) 0.039(5) 0.052(5) 0.008(4) 0.002(4) -0.001(4)
C32A 0.144(11) 0.087(9) 0.056(6) 0.000(9) 0.018(7) -0.012(6)
C35A 0.080(7) 0.040(5) 0.076(6) -0.014(5) -0.019(5) -0.008(4)
C36A 0.070(7) 0.065(7) 0.131(10) -0.012(6) -0.042(7) 0.011(7)
C31B 0.097(8) 0.038(5) 0.080(7) 0.023(5) -0.012(6) -0.013(5)
C32B 0.125(12) 0.122(12) 0.103(10) 0.034(10) 0.006(8) -0.008(9)
C36B 0.060(6) 0.081(8) 0.121(9) 0.010(6) -0.019(6) -0.040(7)
C35B 0.068(7) 0.076(8) 0.143(11) 0.004(6) -0.030(7) -0.041(7)
C33B 0.086(8) 0.034(5) 0.127(10) 0.013(5) 0.011(7) 0.000(6)
C34B 0.054(6) 0.064(7) 0.184(14) 0.010(5) 0.004(7) 0.027(8)
C38B 0.100(10) 0.081(9) 0.107(9) 0.009(8) -0.025(7) 0.048(7)
C37B 0.058(6) 0.035(5) 0.072(6) 0.011(4) -0.023(5) -0.013(4)
C26B 0.046(5) 0.133(12) 0.114(9) -0.022(6) -0.003(5) 0.059(8)
C25B 0.031(3) 0.065(5) 0.048(4) -0.001(3) -0.004(3) 0.010(4)
C27B 0.043(4) 0.084(7) 0.061(5) 0.013(4) 0.024(4) 0.016(4)
C28B 0.081(8) 0.162(13) 0.091(8) 0.057(8) 0.040(6) 0.079(8)
C21B 0.040(4) 0.060(5) 0.071(5) -0.003(4) 0.022(3) -0.023(4)
C22B 0.072(8) 0.110(10) 0.176(12) -0.011(8) 0.027(8) -0.087(10)
C23B 0.032(4) 0.065(5) 0.064(5) 0.009(4) -0.008(3) -0.009(4)
C25A 0.043(4) 0.091(7) 0.067(5) 0.015(4) 0.028(4) 0.025(5)
C26A 0.084(8) 0.170(15) 0.127(11) 0.045(9) 0.051(8) 0.094(10)
C27A 0.032(4) 0.066(5) 0.053(4) 0.006(3) 0.005(3) -0.007(4)
C28A 0.087(8) 0.108(10) 0.079(7) 0.007(7) 0.001(6) 0.055(7)
C21A 0.040(4) 0.062(5) 0.070(5) 0.006(4) -0.009(3) -0.018(4)
C22A 0.057(7) 0.111(10) 0.166(11) 0.032(7) -0.022(7) -0.077(9)
C23A 0.045(4) 0.065(5) 0.065(5) 0.003(4) 0.016(3) -0.007(4)
C15A 0.094(8) 0.034(4) 0.075(6) 0.004(5) -0.016(6) -0.010(4)
C16A 0.186(15) 0.070(8) 0.078(8) 0.014(9) 0.013(8) -0.021(6)
C11A 0.124(10) 0.028(5) 0.105(8) -0.010(6) -0.020(7) -0.023(5)
C12A 0.093(9) 0.104(10) 0.102(9) -0.036(8) -0.013(7) -0.033(8)
C13A 0.070(7) 0.048(6) 0.071(6) 0.002(5) -0.007(5) 0.001(5)
C14A 0.096(9) 0.061(7) 0.105(9) 0.001(7) 0.013(7) 0.005(7)
C17A 0.093(9) 0.060(7) 0.137(11) 0.042(7) 0.034(8) 0.007(7)
C18A 0.089(10) 0.128(13) 0.164(14) 0.037(9) 0.002(9) 0.026(10)
C24B 0.076(7) 0.120(11) 0.152(11) 0.030(8) -0.033(7) -0.095(10)
C24A 0.062(7) 0.098(9) 0.161(11) -0.018(7) 0.027(7) -0.068(8)
O63A 0.024(2) 0.021(2) 0.027(2) -0.0004(17) 0.0073(17) 0.0003(16)
O63B 0.024(2) 0.024(2) 0.027(2) 0.0006(17) 0.0062(18) 0.0040(16)
O33A 0.025(2) 0.023(2) 0.039(3) 0.0057(19) 0.0019(19) 0.0062(19)
O84B 0.033(2) 0.030(2) 0.032(2) -0.003(2) 0.0007(18) 0.0052(19)
O33B 0.027(2) 0.025(2) 0.031(2) -0.0007(19) 0.0002(18) -0.0007(17)
O82A 0.029(3) 0.021(2) 0.029(3) 0.002(2) 0.007(2) 0.0037(18)
O83A 0.027(2) 0.022(2) 0.034(2) -0.0004(19) 0.0079(17) -0.0006(18)
O83B 0.032(2) 0.020(2) 0.031(2) 0.0044(19) 0.0050(17) -0.0010(18)
O72A 0.025(2) 0.025(2) 0.021(2) 0.0009(19) 0.0013(18) 0.0002(17)
O82B 0.028(2) 0.020(2) 0.026(2) 0.0005(19) 0.0077(19) 0.0023(16)
O21A 0.049(3) 0.038(3) 0.035(3) 0.001(2) 0.012(2) 0.008(2)
O74B 0.033(2) 0.025(2) 0.030(2) -0.0071(19) 0.0081(17) -0.0047(17)
O22A 0.046(3) 0.039(3) 0.059(3) -0.010(2) 0.016(2) 0.006(2)
O42B 0.050(3) 0.043(3) 0.031(2) 0.007(2) 0.007(2) 0.008(2)
O73A 0.032(2) 0.017(2) 0.032(2) 0.0013(18) 0.0085(17) -0.0016(17)
O72B 0.027(2) 0.019(2) 0.022(2) -0.0033(19) 0.0052(18) -0.0002(15)
O51A 0.049(3) 0.041(3) 0.035(3) -0.001(2) 0.009(2) 0.006(2)
O73B 0.030(2) 0.016(2) 0.029(2) -0.0002(18) 0.0079(16) -0.0002(17)
O32B 0.041(3) 0.038(3) 0.034(3) -0.001(2) 0.012(2) -0.006(2)
O41A 0.044(3) 0.035(3) 0.053(3) 0.012(2) 0.014(2) 0.009(2)
O31B 0.045(3) 0.044(3) 0.045(3) 0.009(3) 0.010(2) 0.010(2)
O52A 0.049(3) 0.039(3) 0.059(3) -0.021(2) 0.010(2) -0.003(2)
O84A 0.032(2) 0.028(2) 0.037(2) -0.002(2) 0.0071(18) 0.0022(19)
O13A 0.039(3) 0.019(2) 0.041(2) 0.005(2) 0.009(2) 0.0049(17)
O22B 0.047(3) 0.044(3) 0.055(3) -0.013(2) 0.015(2) 0.005(2)
O43A 0.041(3) 0.024(2) 0.035(2) -0.001(2) 0.0079(19) 0.0022(18)
O23A 0.032(2) 0.030(3) 0.036(2) -0.002(2) 0.007(2) 0.0015(19)
O62B 0.049(3) 0.041(3) 0.039(3) -0.003(3) 0.017(2) -0.006(2)
O42A 0.041(3) 0.047(3) 0.030(2) 0.002(2) 0.0039(19) 0.006(2)
O81B 0.036(3) 0.035(3) 0.028(2) -0.003(2) 0.0022(19) -0.0008(19)
O11A 0.047(3) 0.033(3) 0.048(3) 0.007(2) 0.010(2) 0.010(2)
O61A 0.041(3) 0.033(3) 0.066(3) 0.010(2) 0.018(2) 0.009(2)
O62A 0.049(3) 0.031(3) 0.039(3) -0.006(2) 0.013(2) -0.004(2)
O12B 0.045(3) 0.041(3) 0.032(2) 0.001(2) 0.005(2) 0.009(2)
O52B 0.049(3) 0.036(3) 0.054(3) -0.012(2) 0.011(2) 0.004(2)
O41B 0.050(3) 0.028(3) 0.052(3) 0.016(2) 0.008(2) 0.007(2)
O71A 0.039(3) 0.041(3) 0.029(2) 0.000(2) 0.006(2) -0.006(2)
O71B 0.035(3) 0.034(3) 0.030(2) 0.001(2) 0.006(2) -0.0023(19)
O32A 0.048(3) 0.040(3) 0.033(3) 0.003(3) 0.015(2) -0.002(2)
O51B 0.056(3) 0.042(3) 0.034(3) 0.005(3) 0.011(2) 0.006(2)
O53A 0.024(2) 0.030(2) 0.038(3) 0.0036(19) 0.0071(19) -0.0018(18)
O74A 0.036(2) 0.027(2) 0.029(2) -0.009(2) 0.0059(17) -0.0055(18)
O23B 0.031(2) 0.031(2) 0.035(2) -0.009(2) 0.0106(19) -0.0003(19)
O12A 0.049(3) 0.043(3) 0.030(2) 0.003(2) 0.006(2) 0.011(2)
O53B 0.026(2) 0.032(2) 0.039(3) 0.0034(19) 0.0110(19) 0.0025(19)
O61B 0.038(3) 0.040(3) 0.064(3) 0.014(2) 0.016(2) 0.004(2)
O81A 0.042(3) 0.036(3) 0.031(2) -0.004(2) 0.005(2) 0.002(2)
O31A 0.048(3) 0.041(3) 0.054(3) 0.013(3) 0.018(2) 0.015(2)
O11B 0.043(3) 0.038(3) 0.052(3) 0.018(2) 0.004(2) 0.006(2)
O21B 0.046(3) 0.037(3) 0.032(2) -0.005(2) 0.011(2) 0.006(2)
O13B 0.042(3) 0.020(2) 0.041(3) -0.002(2) 0.007(2) 0.0065(18)
O43B 0.041(3) 0.027(2) 0.036(2) 0.002(2) 0.012(2) 0.0104(18)
Mo8B 0.0270(3) 0.0207(3) 0.0225(3) -0.0004(2) 0.0030(2) -0.0018(2)
Mo6B 0.0306(3) 0.0261(3) 0.0298(3) 0.0032(2) 0.0105(2) 0.0000(2)
Mo8A 0.0264(3) 0.0210(3) 0.0224(3) -0.0009(2) 0.0030(2) -0.0005(2)
Mo7A 0.0288(3) 0.0222(3) 0.0226(3) -0.0008(2) 0.0030(2) -0.0018(2)
Mo7B 0.0260(3) 0.0204(2) 0.0226(3) -0.0012(2) 0.0030(2) -0.0008(2)
Mo5B 0.0348(3) 0.0273(3) 0.0314(3) -0.0043(3) 0.0104(2) 0.0050(2)
Mo3A 0.0317(3) 0.0230(3) 0.0318(3) 0.0043(2) 0.0112(2) 0.0006(2)
Mo3B 0.0278(3) 0.0247(3) 0.0291(3) 0.0021(2) 0.0088(2) 0.0007(2)
Mo2A 0.0308(3) 0.0250(3) 0.0317(3) -0.0031(2) 0.0088(2) 0.0037(2)
Mo2B 0.0332(3) 0.0248(3) 0.0311(3) -0.0058(2) 0.0087(2) 0.0031(2)
Mo6A 0.0297(3) 0.0225(3) 0.0304(3) 0.0024(2) 0.0108(2) 0.0003(2)
Mo4A 0.0326(3) 0.0226(3) 0.0297(3) 0.0047(2) 0.0060(2) 0.0066(2)
Mo5A 0.0335(3) 0.0238(3) 0.0319(3) -0.0051(2) 0.0095(2) 0.0009(2)
Mo4B 0.0321(3) 0.0242(3) 0.0276(3) 0.0052(2) 0.0049(2) 0.0056(2)
Mo1A 0.0307(3) 0.0237(3) 0.0288(3) 0.0043(2) 0.0054(2) 0.0070(2)
Mo1B 0.0312(3) 0.0230(3) 0.0283(3) 0.0049(2) 0.0042(2) 0.0055(2)
N1B 0.048(4) 0.024(3) 0.061(4) 0.002(3) -0.004(3) -0.011(3)
N3A 0.054(4) 0.024(3) 0.053(4) 0.001(3) -0.004(3) -0.010(3)
N3B 0.071(6) 0.028(4) 0.075(5) 0.005(4) -0.007(4) -0.013(4)
N2B 0.028(2) 0.044(3) 0.043(3) 0.0034(19) 0.0096(18) -0.003(2)
N2A 0.026(2) 0.049(3) 0.044(3) 0.004(2) 0.0108(19) 0.000(2)
N1A 0.064(5) 0.031(4) 0.079(5) 0.016(4) -0.016(4) -0.020(4)
N4A 0.048(3) 0.041(3) 0.021(2) -0.002(2) 0.0058(18) -0.0018(18)
N4B 0.049(3) 0.036(3) 0.025(2) 0.001(2) 0.0092(19) 0.0042(18)

loop_
_atom_type_symbol
_atom_type_description
_atom_type_scat_dispersion_real
_atom_type_scat_dispersion_imag
_atom_type_scat_source
C C 0.0033 0.0016 'International Tables Vol C Tables 4.2.6.8 and 6.1.1.4'
H H 0.0000 0.0000 'International Tables Vol C Tables 4.2.6.8 and 6.1.1.4'
O O 0.0106 0.0060 'International Tables Vol C Tables 4.2.6.8 and 6.1.1.4'
Mo Mo -1.6832 0.6857 'International Tables Vol C Tables 4.2.6.8 and 6.1.1.4'
N N 0.0061 0.0033 'International Tables Vol C Tables 4.2.6.8 and 6.1.1.4'

loop_
_geom_angle_atom_site_label_1
_geom_angle_atom_site_label_2
_geom_angle_atom_site_label_3
_geom_angle
C12B C11B N1B 116.2(8)
C12B C11B H11F 108.2
N1B C11B H11F 108.2
C12B C11B H11G 108.2
N1B C11B H11G 108.2
H11F C11B H11G 107.4
C11B C12B H12F 109.5
C11B C12B H12H 109.5
H12F C12B H12H 109.5
C11B C12B H12G 109.5
H12F C12B H12G 109.5
H12H C12B H12G 109.5
N1B C17B C18B 117.4(8)
N1B C17B H17G 108.0
C18B C17B H17G 108.0
N1B C17B H17F 108.0
C18B C17B H17F 108.0
H17G C17B H17F 107.2
C17B C18B H18H 109.5
C17B C18B H18F 109.5
H18H C18B H18F 109.5
C17B C18B H18G 109.5
H18H C18B H18G 109.5
H18F C18B H18G 109.5
C14B C13B N1B 116.7(9)
C14B C13B H13G 108.1
N1B C13B H13G 108.1
C14B C13B H13F 108.1
N1B C13B H13F 108.1
H13G C13B H13F 107.3
C13B C14B H14H 109.5
C13B C14B H14F 109.5
H14H C14B H14F 109.5
C13B C14B H14G 109.5
H14H C14B H14G 109.5
H14F C14B H14G 109.5
C16B C15B N1B 118.1(8)
C16B C15B H15F 107.8
N1B C15B H15F 107.8
C16B C15B H15G 107.8
N1B C15B H15G 107.8
H15F C15B H15G 107.1
C15B C16B H16F 109.5
C15B C16B H16H 109.5
H16F C16B H16H 109.5
C15B C16B H16G 109.5
H16F C16B H16G 109.5
H16H C16B H16G 109.5
C38A C37A N3A 115.5(7)
C38A C37A H37C 108.4
N3A C37A H37C 108.4
C38A C37A H37D 108.4
N3A C37A H37D 108.4
H37C C37A H37D 107.5
C37A C38A H38C 109.5
C37A C38A H38D 109.5
H38C C38A H38D 109.5
C37A C38A H38E 109.5
H38C C38A H38E 109.5
H38D C38A H38E 109.5
C34A C33A N3A 115.5(8)
C34A C33A H33C 108.4
N3A C33A H33C 108.4
C34A C33A H33D 108.4
N3A C33A H33D 108.4
H33C C33A H33D 107.5
C33A C34A H34E 109.5
C33A C34A H34D 109.5
H34E C34A H34D 109.5
C33A C34A H34C 109.5
H34E C34A H34C 109.5
H34D C34A H34C 109.5
C32A C31A N3A 114.1(8)
C32A C31A H31C 108.7
N3A C31A H31C 108.7
C32A C31A H31D 108.7
N3A C31A H31D 108.7
H31C C31A H31D 107.6
C31A C32A H32C 109.5
C31A C32A H32D 109.5
H32C C32A H32D 109.5
C31A C32A H32E 109.5
H32C C32A H32E 109.5
H32D C32A H32E 109.5
N3A C35A C36A 115.2(8)
N3A C35A H35C 108.5
C36A C35A H35C 108.5
N3A C35A H35D 108.5
C36A C35A H35D 108.5
H35C C35A H35D 107.5
C35A C36A H36D 109.5
C35A C36A H36E 109.5
H36D C36A H36E 109.5
C35A C36A H36C 109.5
H36D C36A H36C 109.5
H36E C36A H36C 109.5
C32B C31B N3B 115.2(10)
C32B C31B H31F 108.5
N3B C31B H31F 108.5
C32B C31B H31G 108.5
N3B C31B H31G 108.5
H31F C31B H31G 107.5
C31B C32B H32F 109.5
C31B C32B H32G 109.5
H32F C32B H32G 109.5
C31B C32B H32H 109.5
H32F C32B H32H 109.5
H32G C32B H32H 109.5
C35B C36B H36G 109.5
C35B C36B H36H 109.5
H36G C36B H36H 109.5
C35B C36B H36F 109.5
H36G C36B H36F 109.5
H36H C36B H36F 109.5
C36B C35B N3B 118.3(10)
C36B C35B H35F 107.7
N3B C35B H35F 107.7
C36B C35B H35G 107.7
N3B C35B H35G 107.7
H35F C35B H35G 107.1
C34B C33B N3B 115.5(10)
C34B C33B H33F 108.4
N3B C33B H33F 108.4
C34B C33B H33G 108.4
N3B C33B H33G 108.4
H33F C33B H33G 107.5
C33B C34B H34H 109.5
C33B C34B H34G 109.5
H34H C34B H34G 109.5
C33B C34B H34F 109.5
H34H C34B H34F 109.5
H34G C34B H34F 109.5
C37B C38B H38F 109.5
C37B C38B H38G 109.5
H38F C38B H38G 109.5
C37B C38B H38H 109.5
H38F C38B H38H 109.5
H38G C38B H38H 109.5
N3B C37B C38B 115.6(9)
N3B C37B H37G 108.4
C38B C37B H37G 108.4
N3B C37B H37F 108.4
C38B C37B H37F 108.4
H37G C37B H37F 107.4
C25B C26B H26H 109.5
C25B C26B H26F 109.5
H26H C26B H26F 109.5
C25B C26B H26G 109.5
H26H C26B H26G 109.5
H26F C26B H26G 109.5
C26B C25B N2B 116.5(7)
C26B C25B H25G 108.2
N2B C25B H25G 108.2
C26B C25B H25F 108.2
N2B C25B H25F 108.2
H25G C25B H25F 107.3
N2B C27B C28B 115.2(7)
N2B C27B H27F 108.5
C28B C27B H27F 108.5
N2B C27B H27G 108.5
C28B C27B H27G 108.5
H27F C27B H27G 107.5
C27B C28B H28G 109.5
C27B C28B H28F 109.5
H28G C28B H28F 109.5
C27B C28B H28H 109.5
H28G C28B H28H 109.5
H28F C28B H28H 109.5
N2B C21B C22B 113.5(7)
N2B C21B H21F 108.9
C22B C21B H21F 108.9
N2B C21B H21G 108.9
C22B C21B H21G 108.9
H21F C21B H21G 107.7
C21B C22B H22G 109.5
C21B C22B H22H 109.5
H22G C22B H22H 109.5
C21B C22B H22F 109.5
H22G C22B H22F 109.5
H22H C22B H22F 109.5
C24B C23B N2B 115.6(7)
C24B C23B H23F 108.4
N2B C23B H23F 108.4
C24B C23B H23G 108.4
N2B C23B H23G 108.4
H23F C23B H23G 107.4
N2A C25A C26A 113.0(7)
N2A C25A H25D 109.0
C26A C25A H25D 109.0
N2A C25A H25C 109.0
C26A C25A H25C 109.0
H25D C25A H25C 107.8
C25A C26A H26E 109.5
C25A C26A H26D 109.5
H26E C26A H26D 109.5
C25A C26A H26C 109.5
H26E C26A H26C 109.5
H26D C26A H26C 109.5
N2A C27A C28A 113.9(7)
N2A C27A H27D 108.8
C28A C27A H27D 108.8
N2A C27A H27C 108.8
C28A C27A H27C 108.8
H27D C27A H27C 107.7
C27A C28A H28D 109.5
C27A C28A H28E 109.5
H28D C28A H28E 109.5
C27A C28A H28C 109.5
H28D C28A H28C 109.5
H28E C28A H28C 109.5
C22A C21A N2A 115.3(7)
C22A C21A H21C 108.5
N2A C21A H21C 108.5
C22A C21A H21D 108.5
N2A C21A H21D 108.5
H21C C21A H21D 107.5
C21A C22A H22D 109.5
C21A C22A H22C 109.5
H22D C22A H22C 109.5
C21A C22A H22E 109.5
H22D C22A H22E 109.5
H22C C22A H22E 109.5
N2A C23A C24A 116.1(7)
N2A C23A H23C 108.3
C24A C23A H23C 108.3
N2A C23A H23D 108.3
C24A C23A H23D 108.3
H23C C23A H23D 107.4
C16A C15A N1A 117.9(9)
C16A C15A H15C 107.8
N1A C15A H15C 107.8
C16A C15A H15D 107.8
N1A C15A H15D 107.8
H15C C15A H15D 107.2
C15A C16A H16C 109.5
C15A C16A H16E 109.5
H16C C16A H16E 109.5
C15A C16A H16D 109.5
H16C C16A H16D 109.5
H16E C16A H16D 109.5
C12A C11A N1A 116.7(9)
C12A C11A H11C 108.1
N1A C11A H11C 108.1
C12A C11A H11D 108.1
N1A C11A H11D 108.1
H11C C11A H11D 107.3
C11A C12A H12C 109.5
C11A C12A H12E 109.5
H12C C12A H12E 109.5
C11A C12A H12D 109.5
H12C C12A H12D 109.5
H12E C12A H12D 109.5
N1A C13A C14A 116.4(10)
N1A C13A H13D 108.2
C14A C13A H13D 108.2
N1A C13A H13C 108.2
C14A C13A H13C 108.2
H13D C13A H13C 107.3
C13A C14A H14E 109.5
C13A C14A H14C 109.5
H14E C14A H14C 109.5
C13A C14A H14D 109.5
H14E C14A H14D 109.5
H14C C14A H14D 109.5
N1A C17A C18A 115.2(12)
N1A C17A H17D 108.5
C18A C17A H17D 108.5
N1A C17A H17C 108.5
C18A C17A H17C 108.5
H17D C17A H17C 107.5
C17A C18A H18E 109.5
C17A C18A H18C 109.5
H18E C18A H18C 109.5
C17A C18A H18D 109.5
H18E C18A H18D 109.5
H18C C18A H18D 109.5
C23B C24B H24F 109.5
C23B C24B H24H 109.5
H24F C24B H24H 109.5
C23B C24B H24G 109.5
H24F C24B H24G 109.5
H24H C24B H24G 109.5
C23A C24A H24C 109.5
C23A C24A H24D 109.5
H24C C24A H24D 109.5
C23A C24A H24E 109.5
H24C C24A H24E 109.5
H24D C24A H24E 109.5
Mo7A O63A Mo1A 109.4(2)
Mo7A O63A Mo6A 110.9(2)
Mo1A O63A Mo6A 103.5(2)
Mo7B O63B Mo1B 109.4(2)
Mo7B O63B Mo6B 111.7(2)
Mo1B O63B Mo6B 103.7(2)
Mo8A O33A Mo4A 109.4(2)
Mo8A O33A Mo3A 110.1(2)
Mo4A O33A Mo3A 103.0(2)
Mo8B O84B Mo2B 118.3(2)
Mo8B O33B Mo4B 109.3(2)
Mo8B O33B Mo3B 111.0(2)
Mo4B O33B Mo3B 102.9(2)
Mo8A O82A Mo4A 92.75(19)
Mo8A O82A Mo6A 92.6(2)
Mo4A O82A Mo6A 163.4(2)
Mo8A O82A Mo7A 104.85(18)
Mo4A O82A Mo7A 97.27(19)
Mo6A O82A Mo7A 96.56(18)
Mo8A O82A Mo5A 163.8(2)
Mo4A O82A Mo5A 85.64(17)
Mo6A O82A Mo5A 84.87(16)
Mo7A O82A Mo5A 91.37(18)
Mo8A O83A Mo6A 109.7(2)
Mo8A O83A Mo1A 110.5(2)
Mo6A O83A Mo1A 103.5(2)
Mo8B O83B Mo6B 110.2(2)
Mo8B O83B Mo1B 110.1(2)
Mo6B O83B Mo1B 103.3(2)
Mo7A O72A Mo1A 92.79(17)
Mo7A O72A Mo3A 92.2(2)
Mo1A O72A Mo3A 163.9(2)
Mo7A O72A Mo8A 104.12(18)
Mo1A O72A Mo8A 97.16(18)
Mo3A O72A Mo8A 96.48(17)
Mo7A O72A Mo2A 164.9(2)
Mo1A O72A Mo2A 86.17(17)
Mo3A O72A Mo2A 85.00(15)
Mo8A O72A Mo2A 90.99(16)
Mo8B O82B Mo4B 92.95(19)
Mo8B O82B Mo7B 104.55(18)
Mo4B O82B Mo7B 97.53(19)
Mo8B O82B Mo6B 92.2(2)
Mo4B O82B Mo6B 163.2(2)
Mo7B O82B Mo6B 96.67(18)
Mo8B O82B Mo5B 164.2(2)
Mo4B O82B Mo5B 85.87(17)
Mo7B O82B Mo5B 91.23(17)
Mo6B O82B Mo5B 84.84(15)
Mo7B O74B Mo5B 117.8(2)
Mo7A O73A Mo3A 110.3(2)
Mo7A O73A Mo4A 110.8(2)
Mo3A O73A Mo4A 104.0(2)
Mo7B O72B Mo1B 92.30(18)
Mo7B O72B Mo8B 103.61(17)
Mo1B O72B Mo8B 97.42(18)
Mo7B O72B Mo3B 91.93(19)
Mo1B O72B Mo3B 164.1(2)
Mo8B O72B Mo3B 96.50(17)
Mo7B O72B Mo2B 164.5(2)
Mo1B O72B Mo2B 86.48(17)
Mo8B O72B Mo2B 91.86(16)
Mo3B O72B Mo2B 85.35(15)
Mo7B O73B Mo3B 110.3(2)
Mo7B O73B Mo4B 110.6(2)
Mo3B O73B Mo4B 103.31(19)
Mo8A O84A Mo2A 119.6(2)
Mo1A O13A Mo2A 118.4(3)
Mo4A O43A Mo5A 117.6(3)
Mo3A O23A Mo2A 117.5(3)
Mo6A O53A Mo5A 117.8(2)
Mo7A O74A Mo5A 118.3(2)
Mo3B O23B Mo2B 118.0(3)
Mo6B O53B Mo5B 117.8(3)
Mo1B O13B Mo2B 117.7(3)
Mo4B O43B Mo5B 117.4(3)
O81B Mo8B O84B 104.9(2)
O81B Mo8B O33B 101.1(2)
O84B Mo8B O33B 96.0(2)
O81B Mo8B O83B 100.7(2)
O84B Mo8B O83B 96.4(2)
O33B Mo8B O83B 151.2(2)
O81B Mo8B O82B 99.2(2)
O84B Mo8B O82B 155.90(19)
O33B Mo8B O82B 78.9(2)
O83B Mo8B O82B 79.2(2)
O81B Mo8B O72B 175.1(2)
O84B Mo8B O72B 79.96(19)
O33B Mo8B O72B 78.62(19)
O83B Mo8B O72B 78.13(18)
O82B Mo8B O72B 75.94(17)
O61B Mo6B O62B 104.9(3)
O61B Mo6B O53B 102.8(2)
O62B Mo6B O53B 100.6(3)
O61B Mo6B O83B 101.2(2)
O62B Mo6B O83B 96.8(2)
O53B Mo6B O83B 145.5(2)
O61B Mo6B O63B 90.6(2)
O62B Mo6B O63B 162.4(2)
O53B Mo6B O63B 83.6(2)
O83B Mo6B O63B 71.70(18)
O61B Mo6B O82B 161.2(2)
O62B Mo6B O82B 93.4(2)
O53B Mo6B O82B 77.33(19)
O83B Mo6B O82B 72.02(19)
O63B Mo6B O82B 70.63(16)
O81A Mo8A O84A 104.8(2)
O81A Mo8A O33A 101.1(2)
O84A Mo8A O33A 96.5(2)
O81A Mo8A O83A 101.3(2)
O84A Mo8A O83A 96.2(2)
O33A Mo8A O83A 150.4(2)
O81A Mo8A O82A 99.6(2)
O84A Mo8A O82A 155.6(2)
O33A Mo8A O82A 78.7(2)
O83A Mo8A O82A 78.7(2)
O81A Mo8A O72A 175.1(2)
O84A Mo8A O72A 80.1(2)
O33A Mo8A O72A 78.68(19)
O83A Mo8A O72A 77.38(18)
O82A Mo8A O72A 75.50(17)
O71A Mo7A O74A 103.9(2)
O71A Mo7A O63A 101.5(2)
O74A Mo7A O63A 96.8(2)
O71A Mo7A O73A 101.5(2)
O74A Mo7A O73A 96.7(2)
O63A Mo7A O73A 149.6(2)
O71A Mo7A O72A 99.4(2)
O74A Mo7A O72A 156.68(18)
O63A Mo7A O72A 78.36(19)
O73A Mo7A O72A 78.47(19)
O71A Mo7A O82A 174.9(2)
O74A Mo7A O82A 81.16(19)
O63A Mo7A O82A 77.95(19)
O73A Mo7A O82A 77.35(19)
O72A Mo7A O82A 75.52(16)
O71B Mo7B O74B 103.5(2)
O71B Mo7B O63B 102.2(2)
O74B Mo7B O63B 96.2(2)
O71B Mo7B O73B 100.7(2)
O74B Mo7B O73B 96.2(2)
O63B Mo7B O73B 150.6(2)
O71B Mo7B O72B 99.7(2)
O74B Mo7B O72B 156.80(18)
O63B Mo7B O72B 78.9(2)
O73B Mo7B O72B 79.3(2)
O71B Mo7B O82B 175.5(2)
O74B Mo7B O82B 80.90(19)
O63B Mo7B O82B 78.08(19)
O73B Mo7B O82B 77.73(19)
O72B Mo7B O82B 75.89(16)
O52B Mo5B O51B 104.8(3)
O52B Mo5B O53B 104.0(2)
O51B Mo5B O53B 97.6(3)
O52B Mo5B O43B 101.5(2)
O51B Mo5B O43B 97.2(2)
O53B Mo5B O43B 145.9(2)
O52B Mo5B O74B 92.9(2)
O51B Mo5B O74B 162.2(2)
O53B Mo5B O74B 78.6(2)
O43B Mo5B O74B 77.98(19)
O52B Mo5B O82B 162.9(2)
O51B Mo5B O82B 92.1(2)
O53B Mo5B O82B 75.04(19)
O43B Mo5B O82B 73.9(2)
O74B Mo5B O82B 70.10(17)
O31A Mo3A O32A 104.3(3)
O31A Mo3A O23A 102.5(2)
O32A Mo3A O23A 100.7(2)
O31A Mo3A O73A 100.6(2)
O32A Mo3A O73A 97.3(2)
O23A Mo3A O73A 145.9(2)
O31A Mo3A O33A 90.2(2)
O32A Mo3A O33A 163.3(2)
O23A Mo3A O33A 83.7(2)
O73A Mo3A O33A 71.56(18)
O31A Mo3A O72A 162.0(2)
O32A Mo3A O72A 93.2(2)
O23A Mo3A O72A 77.9(2)
O73A Mo3A O72A 72.48(19)
O33A Mo3A O72A 71.89(15)
O31B Mo3B O32B 104.8(3)
O31B Mo3B O23B 103.6(2)
O32B Mo3B O23B 100.6(2)
O31B Mo3B O73B 101.1(2)
O32B Mo3B O73B 96.8(2)
O23B Mo3B O73B 144.9(2)
O31B Mo3B O33B 89.9(2)
O32B Mo3B O33B 163.0(2)
O23B Mo3B O33B 83.64(19)
O73B Mo3B O33B 71.68(17)
O31B Mo3B O72B 161.2(2)
O32B Mo3B O72B 93.6(2)
O23B Mo3B O72B 76.43(19)
O73B Mo3B O72B 72.24(18)
O33B Mo3B O72B 71.28(16)
O22A Mo2A O21A 104.5(3)
O22A Mo2A O23A 103.8(2)
O21A Mo2A O23A 97.7(2)
O22A Mo2A O13A 102.7(2)
O21A Mo2A O13A 97.6(2)
O23A Mo2A O13A 144.8(2)
O22A Mo2A O84A 93.3(2)
O21A Mo2A O84A 162.3(2)
O23A Mo2A O84A 77.75(19)
O13A Mo2A O84A 78.04(18)
O22A Mo2A O72A 162.5(2)
O21A Mo2A O72A 93.0(2)
O23A Mo2A O72A 74.42(19)
O13A Mo2A O72A 73.28(19)
O84A Mo2A O72A 69.23(16)
O22B Mo2B O21B 104.4(3)
O22B Mo2B O23B 104.5(2)
O21B Mo2B O23B 97.4(2)
O22B Mo2B O13B 101.1(2)
O21B Mo2B O13B 97.3(2)
O23B Mo2B O13B 146.1(2)
O22B Mo2B O84B 93.8(2)
O21B Mo2B O84B 161.8(2)
O23B Mo2B O84B 78.25(19)
O13B Mo2B O84B 78.25(19)
O22B Mo2B O72B 163.6(2)
O21B Mo2B O72B 91.9(2)
O23B Mo2B O72B 75.19(19)
O13B Mo2B O72B 73.91(19)
O84B Mo2B O72B 69.90(17)
O61A Mo6A O62A 104.8(3)
O61A Mo6A O53A 102.6(2)
O62A Mo6A O53A 101.3(2)
O61A Mo6A O83A 100.5(2)
O62A Mo6A O83A 95.9(2)
O53A Mo6A O83A 146.5(2)
O61A Mo6A O63A 89.9(2)
O62A Mo6A O63A 162.5(2)
O53A Mo6A O63A 84.21(19)
O83A Mo6A O63A 71.80(17)
O61A Mo6A O82A 161.3(2)
O62A Mo6A O82A 93.3(2)
O53A Mo6A O82A 77.9(2)
O83A Mo6A O82A 72.50(19)
O63A Mo6A O82A 71.48(16)
O41A Mo4A O42A 105.2(3)
O41A Mo4A O43A 101.5(2)
O42A Mo4A O43A 100.9(2)
O41A Mo4A O33A 100.8(2)
O42A Mo4A O33A 95.7(2)
O43A Mo4A O33A 147.6(2)
O41A Mo4A O73A 89.0(2)
O42A Mo4A O73A 162.9(2)
O43A Mo4A O73A 85.17(18)
O33A Mo4A O73A 71.93(18)
O41A Mo4A O82A 160.3(2)
O42A Mo4A O82A 94.1(2)
O43A Mo4A O82A 78.2(2)
O33A Mo4A O82A 72.90(19)
O73A Mo4A O82A 71.28(17)
O52A Mo5A O51A 103.6(3)
O52A Mo5A O53A 104.0(2)
O51A Mo5A O53A 98.3(3)
O52A Mo5A O43A 102.3(3)
O51A Mo5A O43A 97.8(2)
O53A Mo5A O43A 144.8(2)
O52A Mo5A O74A 93.7(2)
O51A Mo5A O74A 162.7(2)
O53A Mo5A O74A 77.6(2)
O43A Mo5A O74A 77.75(19)
O52A Mo5A O82A 162.9(2)
O51A Mo5A O82A 93.5(2)
O53A Mo5A O82A 74.16(19)
O43A Mo5A O82A 73.80(19)
O74A Mo5A O82A 69.19(17)
O41B Mo4B O42B 105.0(3)
O41B Mo4B O43B 101.6(2)
O42B Mo4B O43B 101.9(2)
O41B Mo4B O33B 100.9(2)
O42B Mo4B O33B 96.2(2)
O43B Mo4B O33B 146.3(2)
O41B Mo4B O73B 88.6(2)
O42B Mo4B O73B 163.6(2)
O43B Mo4B O73B 83.92(18)
O33B Mo4B O73B 71.83(18)
O41B Mo4B O82B 159.8(2)
O42B Mo4B O82B 94.8(2)
O43B Mo4B O82B 77.8(2)
O33B Mo4B O82B 72.50(19)
O73B Mo4B O82B 71.24(17)
O11A Mo1A O12A 104.1(3)
O11A Mo1A O13A 101.9(2)
O12A Mo1A O13A 100.9(2)
O11A Mo1A O63A 100.7(2)
O12A Mo1A O63A 96.3(2)
O13A Mo1A O63A 147.19(19)
O11A Mo1A O83A 88.9(2)
O12A Mo1A O83A 164.0(2)
O13A Mo1A O83A 85.05(17)
O63A Mo1A O83A 71.83(18)
O11A Mo1A O72A 160.9(2)
O12A Mo1A O72A 94.6(2)
O13A Mo1A O72A 77.85(19)
O63A Mo1A O72A 73.11(18)
O83A Mo1A O72A 72.01(16)
O11B Mo1B O12B 104.1(3)
O11B Mo1B O13B 101.7(2)
O12B Mo1B O13B 101.7(2)
O11B Mo1B O63B 101.6(2)
O12B Mo1B O63B 96.7(2)
O13B Mo1B O63B 145.7(2)
O11B Mo1B O72B 161.0(2)
O12B Mo1B O72B 94.7(2)
O13B Mo1B O72B 77.12(19)
O63B Mo1B O72B 72.69(18)
O11B Mo1B O83B 89.3(2)
O12B Mo1B O83B 163.6(2)
O13B Mo1B O83B 84.36(19)
O63B Mo1B O83B 71.08(19)
O72B Mo1B O83B 71.64(16)
C17B N1B C15B 111.4(8)
C17B N1B C11B 104.8(7)
C15B N1B C11B 111.5(8)
C17B N1B C13B 111.5(7)
C15B N1B C13B 106.3(7)
C11B N1B C13B 111.5(8)
C35A N3A C37A 112.5(7)
C35A N3A C33A 105.0(7)
C37A N3A C33A 111.3(7)
C35A N3A C31A 110.1(7)
C37A N3A C31A 106.3(6)
C33A N3A C31A 111.8(8)
C37B N3B C33B 110.7(8)
C37B N3B C35B 111.9(9)
C33B N3B C35B 106.5(8)
C37B N3B C31B 103.9(7)
C33B N3B C31B 113.4(8)
C35B N3B C31B 110.4(9)
C21B N2B C27B 113.1(7)
C21B N2B C23B 105.9(6)
C27B N2B C23B 111.8(7)
C21B N2B C25B 109.5(6)
C27B N2B C25B 106.6(6)
C23B N2B C25B 109.9(7)
C27A N2A C21A 112.8(7)
C27A N2A C23A 110.4(6)
C21A N2A C23A 105.5(6)
C27A N2A C25A 106.0(6)
C21A N2A C25A 110.9(7)
C23A N2A C25A 111.4(7)
C17A N1A C15A 111.1(9)
C17A N1A C13A 114.9(9)
C15A N1A C13A 104.8(8)
C17A N1A C11A 104.3(9)
C15A N1A C11A 111.2(9)
C13A N1A C11A 110.7(9)
H1N N4A H2N 112
H1N N4A H3N 100
H2N N4A H3N 104
H1N N4A H4N 117
H2N N4A H4N 116
H3N N4A H4N 106
H5N N4B H6N 105
H5N N4B H7N 117
H6N N4B H7N 102
H5N N4B H8N 101
H6N N4B H8N 117
H7N N4B H8N 115

loop_
_geom_bond_atom_site_label_1
_geom_bond_atom_site_label_2
_geom_bond_distance
C11B C12B 1.484(15)
C11B N1B 1.506(12)
C11B H11F 0.9700
C11B H11G 0.9700
C12B H12F 0.9600
C12B H12H 0.9600
C12B H12G 0.9600
C17B N1B 1.494(12)
C17B C18B 1.518(16)
C17B H17G 0.9700
C17B H17F 0.9700
C18B H18H 0.9600
C18B H18F 0.9600
C18B H18G 0.9600
C13B C14B 1.506(13)
C13B N1B 1.512(11)
C13B H13G 0.9700
C13B H13F 0.9700
C14B H14H 0.9600
C14B H14F 0.9600
C14B H14G 0.9600
C15B C16B 1.494(13)
C15B N1B 1.506(11)
C15B H15F 0.9700
C15B H15G 0.9700
C16B H16F 0.9600
C16B H16H 0.9600
C16B H16G 0.9600
C37A C38A 1.508(12)
C37A N3A 1.518(10)
C37A H37C 0.9700
C37A H37D 0.9700
C38A H38C 0.9600
C38A H38D 0.9600
C38A H38E 0.9600
C33A C34A 1.489(14)
C33A N3A 1.519(12)
C33A H33C 0.9700
C33A H33D 0.9700
C34A H34E 0.9600
C34A H34D 0.9600
C34A H34C 0.9600
C31A C32A 1.522(13)
C31A N3A 1.529(11)
C31A H31C 0.9700
C31A H31D 0.9700
C32A H32C 0.9600
C32A H32D 0.9600
C32A H32E 0.9600
C35A N3A 1.515(11)
C35A C36A 1.528(14)
C35A H35C 0.9700
C35A H35D 0.9700
C36A H36D 0.9600
C36A H36E 0.9600
C36A H36C 0.9600
C31B C32B 1.489(14)
C31B N3B 1.550(13)
C31B H31F 0.9700
C31B H31G 0.9700
C32B H32F 0.9600
C32B H32G 0.9600
C32B H32H 0.9600
C36B C35B 1.470(15)
C36B H36G 0.9600
C36B H36H 0.9600
C36B H36F 0.9600
C35B N3B 1.514(13)
C35B H35F 0.9700
C35B H35G 0.9700
C33B C34B 1.474(16)
C33B N3B 1.506(14)
C33B H33F 0.9700
C33B H33G 0.9700
C34B H34H 0.9600
C34B H34G 0.9600
C34B H34F 0.9600
C38B C37B 1.520(14)
C38B H38F 0.9600
C38B H38G 0.9600
C38B H38H 0.9600
C37B N3B 1.502(11)
C37B H37G 0.9700
C37B H37F 0.9700
C26B C25B 1.492(12)
C26B H26H 0.9600
C26B H26F 0.9600
C26B H26G 0.9600
C25B N2B 1.544(10)
C25B H25G 0.9700
C25B H25F 0.9700
C27B N2B 1.498(10)
C27B C28B 1.522(12)
C27B H27F 0.9700
C27B H27G 0.9700
C28B H28G 0.9600
C28B H28F 0.9600
C28B H28H 0.9600
C21B N2B 1.498(10)
C21B C22B 1.505(13)
C21B H21F 0.9700
C21B H21G 0.9700
C22B H22G 0.9600
C22B H22H 0.9600
C22B H22F 0.9600
C23B C24B 1.513(13)
C23B N2B 1.521(11)
C23B H23F 0.9700
C23B H23G 0.9700
C25A N2A 1.524(10)
C25A C26A 1.529(13)
C25A H25D 0.9700
C25A H25C 0.9700
C26A H26E 0.9600
C26A H26D 0.9600
C26A H26C 0.9600
C27A N2A 1.483(10)
C27A C28A 1.527(12)
C27A H27D 0.9700
C27A H27C 0.9700
C28A H28D 0.9600
C28A H28E 0.9600
C28A H28C 0.9600
C21A C22A 1.484(13)
C21A N2A 1.512(11)
C21A H21C 0.9700
C21A H21D 0.9700
C22A H22D 0.9600
C22A H22C 0.9600
C22A H22E 0.9600
C23A N2A 1.514(10)
C23A C24A 1.539(13)
C23A H23C 0.9700
C23A H23D 0.9700
C15A C16A 1.488(15)
C15A N1A 1.492(13)
C15A H15C 0.9700
C15A H15D 0.9700
C16A H16C 0.9600
C16A H16E 0.9600
C16A H16D 0.9600
C11A C12A 1.479(17)
C11A N1A 1.534(14)
C11A H11C 0.9700
C11A H11D 0.9700
C12A H12C 0.9600
C12A H12E 0.9600
C12A H12D 0.9600
C13A N1A 1.505(13)
C13A C14A 1.527(15)
C13A H13D 0.9700
C13A H13C 0.9700
C14A H14E 0.9600
C14A H14C 0.9600
C14A H14D 0.9600
C17A N1A 1.485(14)
C17A C18A 1.513(19)
C17A H17D 0.9700
C17A H17C 0.9700
C18A H18E 0.9600
C18A H18C 0.9600
C18A H18D 0.9600
C24B H24F 0.9600
C24B H24H 0.9600
C24B H24G 0.9600
C24A H24C 0.9600
C24A H24D 0.9600
C24A H24E 0.9600
O63A Mo7A 1.944(5)
O63A Mo1A 2.010(4)
O63A Mo6A 2.310(4)
O63B Mo7B 1.943(5)
O63B Mo1B 2.005(5)
O63B Mo6B 2.320(4)
O33A Mo8A 1.946(5)
O33A Mo4A 2.010(5)
O33A Mo3A 2.336(5)
O84B Mo8B 1.749(5)
O84B Mo2B 2.246(4)
O33B Mo8B 1.952(5)
O33B Mo4B 2.005(5)
O33B Mo3B 2.334(5)
O82A Mo8A 2.130(5)
O82A Mo4A 2.326(5)
O82A Mo6A 2.349(5)
O82A Mo7A 2.353(5)
O82A Mo5A 2.478(5)
O83A Mo8A 1.951(5)
O83A Mo6A 2.011(5)
O83A Mo1A 2.309(4)
O83B Mo8B 1.958(5)
O83B Mo6B 1.995(5)
O83B Mo1B 2.340(4)
O72A Mo7A 2.142(5)
O72A Mo1A 2.312(5)
O72A Mo3A 2.350(5)
O72A Mo8A 2.363(4)
O72A Mo2A 2.478(5)
O82B Mo8B 2.108(5)
O82B Mo4B 2.338(5)
O82B Mo7B 2.347(5)
O82B Mo6B 2.385(5)
O82B Mo5B 2.454(5)
O21A Mo2A 1.719(5)
O74B Mo7B 1.759(5)
O74B Mo5B 2.240(4)
O22A Mo2A 1.692(5)
O42B Mo4B 1.702(5)
O73A Mo7A 1.944(5)
O73A Mo3A 2.004(5)
O73A Mo4A 2.314(4)
O72B Mo7B 2.125(5)
O72B Mo1B 2.338(5)
O72B Mo8B 2.359(4)
O72B Mo3B 2.384(5)
O72B Mo2B 2.426(5)
O51A Mo5A 1.704(5)
O73B Mo7B 1.953(5)
O73B Mo3B 2.003(5)
O73B Mo4B 2.325(4)
O32B Mo3B 1.697(5)
O41A Mo4A 1.691(5)
O31B Mo3B 1.688(5)
O52A Mo5A 1.700(5)
O84A Mo8A 1.746(5)
O84A Mo2A 2.239(4)
O13A Mo1A 1.894(5)
O13A Mo2A 1.919(5)
O22B Mo2B 1.697(5)
O43A Mo4A 1.892(5)
O43A Mo5A 1.929(5)
O23A Mo3A 1.901(5)
O23A Mo2A 1.915(5)
O62B Mo6B 1.713(5)
O42A Mo4A 1.704(5)
O81B Mo8B 1.692(5)
O11A Mo1A 1.697(5)
O61A Mo6A 1.699(5)
O62A Mo6A 1.712(5)
O12B Mo1B 1.718(5)
O52B Mo5B 1.691(5)
O41B Mo4B 1.686(5)
O71A Mo7A 1.700(5)
O71B Mo7B 1.697(5)
O32A Mo3A 1.698(5)
O51B Mo5B 1.705(5)
O53A Mo6A 1.887(5)
O53A Mo5A 1.918(5)
O74A Mo7A 1.741(5)
O74A Mo5A 2.274(4)
O23B Mo3B 1.896(5)
O23B Mo2B 1.907(5)
O12A Mo1A 1.713(5)
O53B Mo6B 1.891(5)
O53B Mo5B 1.922(5)
O61B Mo6B 1.691(5)
O81A Mo8A 1.690(5)
O31A Mo3A 1.691(5)
O11B Mo1B 1.707(5)
O21B Mo2B 1.716(5)
O13B Mo1B 1.877(5)
O13B Mo2B 1.937(5)
O43B Mo4B 1.882(5)
O43B Mo5B 1.939(5)
N4A H1N 0.82
N4A H2N 0.96
N4A H3N 0.73
N4A H4N 0.96
N4B H5N 0.85
N4B H6N 0.95
N4B H7N 0.97
N4B H8N 0.96

loop_
_geom_hbond_atom_site_label_D
_geom_hbond_atom_site_label_H
_geom_hbond_atom_site_label_A
_geom_hbond_site_symmetry_A
_geom_hbond_distance_DH
_geom_hbond_distance_HA
_geom_hbond_distance_DA
_geom_hbond_angle_DHA
N4A H1N O12B 1_555 0.82 2.399(6) 2.908(10) 121.3(6)
N4A H1N O21B 1_555 0.82 2.388(5) 2.851(10) 116.8(6)
N4A H1N O32B 1_555 0.82 2.571(5) 2.936(9) 108.7(6)
N4A H1N O71B 1_555 0.82 2.482(5) 2.904(10) 113.3(6)
N4A H2N O42A 1_555 0.96 2.457(5) 2.856(10) 104.9(5)
N4A H2N O51A 1_555 0.96 2.216(5) 2.915(10) 129.2(5)
N4A H3N O12B 1_555 0.73 2.566(6) 2.908(10) 110.9(7)
N4A H3N O62A 1_555 0.73 2.261(5) 2.909(9) 148.30(5)
N4A H4N O42A 1_555 0.96 2.511(6) 2.856(10) 101.1(5)
N4A H4N O81A 1_555 0.96 1.999(5) 2.865(10) 149.2(5)
N4B H5N O12A 1_554 0.84 2.441(6) 2.854(10) 110.9(6)
N4B H5N O32A 1_554 0.84 2.445(5) 2.950(9) 119.1(5)
N4B H5N O71A 1_554 0.84 2.458(6) 2.943(10) 117.4(5)
N4B H6N O12A 1_554 0.95 2.387(5) 2.854(10) 109.9(5)
N4B H6N O62B 1_555 0.95 2.214(5) 2.992(9) 138.5(5)
N4B H7N O42B 1_555 0.97 2.385(6) 2.820(10) 106.8(5)
N4B H7N O81B 1_555 0.97 2.089(5) 2.895(10) 139.6(5)
N4B H8N O51B 1_555 0.96 2.122(5) 2.855(10) 132.5(5)

loop_
_geom_torsion_atom_site_label_1
_geom_torsion_atom_site_label_2
_geom_torsion_atom_site_label_3
_geom_torsion_atom_site_label_4
_geom_torsion
Mo2B O84B Mo8B O81B -179.8(3)
Mo2B O84B Mo8B O33B -76.7(3)
Mo2B O84B Mo8B O83B 77.3(3)
Mo2B O84B Mo8B O82B -0.6(7)
Mo2B O84B Mo8B O72B 0.6(2)
Mo4B O33B Mo8B O81B -75.5(3)
Mo3B O33B Mo8B O81B 171.6(2)
Mo4B O33B Mo8B O84B 178.0(2)
Mo3B O33B Mo8B O84B 65.1(2)
Mo4B O33B Mo8B O83B 62.8(5)
Mo3B O33B Mo8B O83B -50.0(5)
Mo4B O33B Mo8B O82B 21.8(2)
Mo3B O33B Mo8B O82B -91.0(2)
Mo4B O33B Mo8B O72B 99.5(2)
Mo3B O33B Mo8B O72B -13.32(19)
Mo6B O83B Mo8B O81B 75.3(3)
Mo1B O83B Mo8B O81B -171.5(2)
Mo6B O83B Mo8B O84B -178.2(2)
Mo1B O83B Mo8B O84B -64.9(3)
Mo6B O83B Mo8B O33B -63.2(5)
Mo1B O83B Mo8B O33B 50.1(5)
Mo6B O83B Mo8B O82B -22.2(2)
Mo1B O83B Mo8B O82B 91.1(2)
Mo6B O83B Mo8B O72B -99.9(2)
Mo1B O83B Mo8B O72B 13.35(19)
Mo4B O82B Mo8B O81B 82.0(2)
Mo7B O82B Mo8B O81B -179.4(2)
Mo6B O82B Mo8B O81B -82.0(2)
Mo5B O82B Mo8B O81B -3.3(10)
Mo4B O82B Mo8B O84B -97.2(5)
Mo7B O82B Mo8B O84B 1.3(6)
Mo6B O82B Mo8B O84B 98.8(5)
Mo5B O82B Mo8B O84B 177.5(7)
Mo4B O82B Mo8B O33B -17.54(16)
Mo7B O82B Mo8B O33B 81.0(2)
Mo6B O82B Mo8B O33B 178.5(2)
Mo5B O82B Mo8B O33B -102.8(10)
Mo4B O82B Mo8B O83B -178.8(2)
Mo7B O82B Mo8B O83B -80.2(2)
Mo6B O82B Mo8B O83B 17.26(16)
Mo5B O82B Mo8B O83B 95.9(10)
Mo4B O82B Mo8B O72B -98.45(16)
Mo7B O82B Mo8B O72B 0.1(2)
Mo6B O82B Mo8B O72B 97.58(15)
Mo5B O82B Mo8B O72B 176.3(9)
Mo7B O72B Mo8B O81B 5(3)
Mo1B O72B Mo8B O81B -89(3)
Mo3B O72B Mo8B O81B 99(3)
Mo2B O72B Mo8B O81B -176(3)
Mo7B O72B Mo8B O84B -179.6(3)
Mo1B O72B Mo8B O84B 86.2(2)
Mo3B O72B Mo8B O84B -86.0(2)
Mo2B O72B Mo8B O84B -0.52(19)
Mo7B O72B Mo8B O33B -81.4(2)
Mo1B O72B Mo8B O33B -175.5(2)
Mo3B O72B Mo8B O33B 12.23(18)
Mo2B O72B Mo8B O33B 97.76(19)
Mo7B O72B Mo8B O83B 81.6(2)
Mo1B O72B Mo8B O83B -12.64(18)
Mo3B O72B Mo8B O83B 175.1(2)
Mo2B O72B Mo8B O83B -99.3(2)
Mo7B O72B Mo8B O82B -0.1(3)
Mo1B O72B Mo8B O82B -94.33(19)
Mo3B O72B Mo8B O82B 93.46(17)
Mo2B O72B Mo8B O82B 178.99(13)
Mo5B O53B Mo6B O61B 178.7(3)
Mo5B O53B Mo6B O62B 70.6(3)
Mo5B O53B Mo6B O83B -48.3(5)
Mo5B O53B Mo6B O63B -92.1(3)
Mo5B O53B Mo6B O82B -20.6(3)
Mo8B O83B Mo6B O61B -178.0(3)
Mo1B O83B Mo6B O61B 64.4(3)
Mo8B O83B Mo6B O62B -71.2(3)
Mo1B O83B Mo6B O62B 171.2(3)
Mo8B O83B Mo6B O53B 48.7(4)
Mo1B O83B Mo6B O53B -68.9(4)
Mo8B O83B Mo6B O63B 95.1(2)
Mo1B O83B Mo6B O63B -22.46(16)
Mo8B O83B Mo6B O82B 20.17(19)
Mo1B O83B Mo6B O82B -97.4(2)
Mo7B O63B Mo6B O61B 167.3(3)
Mo1B O63B Mo6B O61B -75.0(3)
Mo7B O63B Mo6B O62B -40.3(9)
Mo1B O63B Mo6B O62B 77.4(8)
Mo7B O63B Mo6B O53B 64.4(2)
Mo1B O63B Mo6B O53B -177.9(2)
Mo7B O63B Mo6B O83B -91.2(3)
Mo1B O63B Mo6B O83B 26.5(2)
Mo7B O63B Mo6B O82B -14.4(2)
Mo1B O63B Mo6B O82B 103.3(2)
Mo8B O82B Mo6B O61B -88.8(7)
Mo4B O82B Mo6B O61B 163.6(8)
Mo7B O82B Mo6B O61B 16.2(8)
Mo5B O82B Mo6B O61B 106.8(7)
Mo8B O82B Mo6B O62B 78.5(2)
Mo4B O82B Mo6B O62B -29.2(9)
Mo7B O82B Mo6B O62B -176.6(2)
Mo5B O82B Mo6B O62B -85.9(2)
Mo8B O82B Mo6B O53B 178.6(2)
Mo4B O82B Mo6B O53B 70.9(9)
Mo7B O82B Mo6B O53B -76.5(2)
Mo5B O82B Mo6B O53B 14.16(18)
Mo8B O82B Mo6B O83B -17.50(16)
Mo4B O82B Mo6B O83B -125.2(9)
Mo7B O82B Mo6B O83B 87.43(18)
Mo5B O82B Mo6B O83B 178.07(19)
Mo8B O82B Mo6B O63B -93.86(18)
Mo4B O82B Mo6B O63B 158.5(9)
Mo7B O82B Mo6B O63B 11.07(16)
Mo5B O82B Mo6B O63B 101.71(17)
Mo2A O84A Mo8A O81A -179.7(3)
Mo2A O84A Mo8A O33A -76.4(3)
Mo2A O84A Mo8A O83A 76.9(3)
Mo2A O84A Mo8A O82A 0.5(7)
Mo2A O84A Mo8A O72A 0.9(2)
Mo4A O33A Mo8A O81A -76.3(3)
Mo3A O33A Mo8A O81A 171.2(2)
Mo4A O33A Mo8A O84A 177.2(2)
Mo3A O33A Mo8A O84A 64.7(2)
Mo4A O33A Mo8A O83A 62.3(5)
Mo3A O33A Mo8A O83A -50.2(5)
Mo4A O33A Mo8A O82A 21.4(2)
Mo3A O33A Mo8A O82A -91.1(2)
Mo4A O33A Mo8A O72A 98.7(2)
Mo3A O33A Mo8A O72A -13.83(19)
Mo6A O83A Mo8A O81A 75.6(3)
Mo1A O83A Mo8A O81A -170.9(2)
Mo6A O83A Mo8A O84A -177.9(2)
Mo1A O83A Mo8A O84A -64.5(3)
Mo6A O83A Mo8A O33A -62.9(4)
Mo1A O83A Mo8A O33A 50.5(5)
Mo6A O83A Mo8A O82A -22.0(2)
Mo1A O83A Mo8A O82A 91.4(2)
Mo6A O83A Mo8A O72A -99.5(2)
Mo1A O83A Mo8A O72A 13.94(19)
Mo4A O82A Mo8A O81A 82.2(2)
Mo6A O82A Mo8A O81A -82.1(2)
Mo7A O82A Mo8A O81A -179.6(2)
Mo5A O82A Mo8A O81A -1.7(10)
Mo4A O82A Mo8A O84A -98.1(5)
Mo6A O82A Mo8A O84A 97.7(5)
Mo7A O82A Mo8A O84A 0.2(6)
Mo5A O82A Mo8A O84A 178.1(7)
Mo4A O82A Mo8A O33A -17.34(17)
Mo6A O82A Mo8A O33A 178.4(2)
Mo7A O82A Mo8A O33A 80.9(2)
Mo5A O82A Mo8A O33A -101.2(9)
Mo4A O82A Mo8A O83A -178.1(2)
Mo6A O82A Mo8A O83A 17.63(16)
Mo7A O82A Mo8A O83A -79.9(2)
Mo5A O82A Mo8A O83A 98.0(10)
Mo4A O82A Mo8A O72A -98.41(16)
Mo6A O82A Mo8A O72A 97.33(15)
Mo7A O82A Mo8A O72A -0.1(2)
Mo5A O82A Mo8A O72A 177.7(9)
Mo7A O72A Mo8A O81A 7(3)
Mo1A O72A Mo8A O81A -88(3)
Mo3A O72A Mo8A O81A 101(3)
Mo2A O72A Mo8A O81A -174(3)
Mo7A O72A Mo8A O84A -179.7(2)
Mo1A O72A Mo8A O84A 85.6(2)
Mo3A O72A Mo8A O84A -85.8(2)
Mo2A O72A Mo8A O84A -0.69(18)
Mo7A O72A Mo8A O33A -81.0(2)
Mo1A O72A Mo8A O33A -175.7(2)
Mo3A O72A Mo8A O33A 12.98(18)
Mo2A O72A Mo8A O33A 98.06(19)
Mo7A O72A Mo8A O83A 81.6(2)
Mo1A O72A Mo8A O83A -13.13(17)
Mo3A O72A Mo8A O83A 175.5(2)
Mo2A O72A Mo8A O83A -99.39(19)
Mo7A O72A Mo8A O82A 0.2(3)
Mo1A O72A Mo8A O82A -94.56(19)
Mo3A O72A Mo8A O82A 94.09(18)
Mo2A O72A Mo8A O82A 179.17(13)
Mo5A O74A Mo7A O71A 179.5(3)
Mo5A O74A Mo7A O63A 75.8(3)
Mo5A O74A Mo7A O73A -76.8(3)
Mo5A O74A Mo7A O72A -0.5(7)
Mo5A O74A Mo7A O82A -0.8(2)
Mo1A O63A Mo7A O71A 75.8(3)
Mo6A O63A Mo7A O71A -170.7(2)
Mo1A O63A Mo7A O74A -178.4(2)
Mo6A O63A Mo7A O74A -64.9(2)
Mo1A O63A Mo7A O73A -62.7(4)
Mo6A O63A Mo7A O73A 50.8(4)
Mo1A O63A Mo7A O72A -21.56(19)
Mo6A O63A Mo7A O72A 91.9(2)
Mo1A O63A Mo7A O82A -99.0(2)
Mo6A O63A Mo7A O82A 14.46(19)
Mo3A O73A Mo7A O71A -75.2(3)
Mo4A O73A Mo7A O71A 170.3(2)
Mo3A O73A Mo7A O74A 179.1(2)
Mo4A O73A Mo7A O74A 64.6(3)
Mo3A O73A Mo7A O63A 63.3(4)
Mo4A O73A Mo7A O63A -51.2(5)
Mo3A O73A Mo7A O72A 22.24(19)
Mo4A O73A Mo7A O72A -92.3(2)
Mo3A O73A Mo7A O82A 99.8(2)
Mo4A O73A Mo7A O82A -14.75(19)
Mo1A O72A Mo7A O71A -82.4(2)
Mo3A O72A Mo7A O71A 82.3(2)
Mo8A O72A Mo7A O71A 179.5(2)
Mo2A O72A Mo7A O71A 3.3(10)
Mo1A O72A Mo7A O74A 97.7(5)
Mo3A O72A Mo7A O74A -97.7(5)
Mo8A O72A Mo7A O74A -0.4(6)
Mo2A O72A Mo7A O74A -176.6(7)
Mo1A O72A Mo7A O63A 17.57(16)
Mo3A O72A Mo7A O63A -177.78(19)
Mo8A O72A Mo7A O63A -80.5(2)
Mo2A O72A Mo7A O63A 103.2(9)
Mo1A O72A Mo7A O73A 177.70(19)
Mo3A O72A Mo7A O73A -17.64(15)
Mo8A O72A Mo7A O73A 79.60(19)
Mo2A O72A Mo7A O73A -96.6(10)
Mo1A O72A Mo7A O82A 97.96(16)
Mo3A O72A Mo7A O82A -97.39(15)
Mo8A O72A Mo7A O82A -0.1(2)
Mo2A O72A Mo7A O82A -176.4(9)
Mo8A O82A Mo7A O71A -4(3)
Mo4A O82A Mo7A O71A 91(3)
Mo6A O82A Mo7A O71A -98(3)
Mo5A O82A Mo7A O71A 177(3)
Mo8A O82A Mo7A O74A -180.0(3)
Mo4A O82A Mo7A O74A -85.1(2)
Mo6A O82A Mo7A O74A 85.6(2)
Mo5A O82A Mo7A O74A 0.6(2)
Mo8A O82A Mo7A O63A 81.1(2)
Mo4A O82A Mo7A O63A 175.9(2)
Mo6A O82A Mo7A O63A -13.35(18)
Mo5A O82A Mo7A O63A -98.34(19)
Mo8A O82A Mo7A O73A -81.0(2)
Mo4A O82A Mo7A O73A 13.81(17)
Mo6A O82A Mo7A O73A -175.4(2)
Mo5A O82A Mo7A O73A 99.6(2)
Mo8A O82A Mo7A O72A 0.2(3)
Mo4A O82A Mo7A O72A 94.97(19)
Mo6A O82A Mo7A O72A -94.26(17)
Mo5A O82A Mo7A O72A -179.25(13)
Mo5B O74B Mo7B O71B -179.8(3)
Mo5B O74B Mo7B O63B 76.0(3)
Mo5B O74B Mo7B O73B -77.3(3)
Mo5B O74B Mo7B O72B -0.1(7)
Mo5B O74B Mo7B O82B -0.8(2)
Mo1B O63B Mo7B O71B 75.3(3)
Mo6B O63B Mo7B O71B -170.5(2)
Mo1B O63B Mo7B O74B -179.5(2)
Mo6B O63B Mo7B O74B -65.3(2)
Mo1B O63B Mo7B O73B -65.0(4)
Mo6B O63B Mo7B O73B 49.2(5)
Mo1B O63B Mo7B O72B -22.4(2)
Mo6B O63B Mo7B O72B 91.8(2)
Mo1B O63B Mo7B O82B -100.2(2)
Mo6B O63B Mo7B O82B 14.1(2)
Mo3B O73B Mo7B O71B -76.1(3)
Mo4B O73B Mo7B O71B 170.3(2)
Mo3B O73B Mo7B O74B 178.9(2)
Mo4B O73B Mo7B O74B 65.3(2)
Mo3B O73B Mo7B O63B 64.5(4)
Mo4B O73B Mo7B O63B -49.1(5)
Mo3B O73B Mo7B O72B 21.96(19)
Mo4B O73B Mo7B O72B -91.7(2)
Mo3B O73B Mo7B O82B 99.7(2)
Mo4B O73B Mo7B O82B -13.94(19)
Mo1B O72B Mo7B O71B -82.6(2)
Mo8B O72B Mo7B O71B 179.2(2)
Mo3B O72B Mo7B O71B 82.0(2)
Mo2B O72B Mo7B O71B 2.5(10)
Mo1B O72B Mo7B O74B 97.7(5)
Mo8B O72B Mo7B O74B -0.6(6)
Mo3B O72B Mo7B O74B -97.7(5)
Mo2B O72B Mo7B O74B -177.2(7)
Mo1B O72B Mo7B O63B 17.98(16)
Mo8B O72B Mo7B O63B -80.2(2)
Mo3B O72B Mo7B O63B -177.39(19)
Mo2B O72B Mo7B O63B 103.1(10)
Mo1B O72B Mo7B O73B 178.23(19)
Mo8B O72B Mo7B O73B 80.02(19)
Mo3B O72B Mo7B O73B -17.14(15)
Mo2B O72B Mo7B O73B -96.7(10)
Mo1B O72B Mo7B O82B 98.32(15)
Mo8B O72B Mo7B O82B 0.1(2)
Mo3B O72B Mo7B O82B -97.05(15)
Mo2B O72B Mo7B O82B -176.6(9)
Mo8B O82B Mo7B O71B -12(3)
Mo4B O82B Mo7B O71B 83(3)
Mo6B O82B Mo7B O71B -106(3)
Mo5B O82B Mo7B O71B 169(3)
Mo8B O82B Mo7B O74B 179.6(3)
Mo4B O82B Mo7B O74B -85.3(2)
Mo6B O82B Mo7B O74B 85.6(2)
Mo5B O82B Mo7B O74B 0.65(19)
Mo8B O82B Mo7B O63B 81.2(2)
Mo4B O82B Mo7B O63B 176.3(2)
Mo6B O82B Mo7B O63B -12.77(18)
Mo5B O82B Mo7B O63B -97.7(2)
Mo8B O82B Mo7B O73B -82.0(2)
Mo4B O82B Mo7B O73B 13.08(17)
Mo6B O82B Mo7B O73B -176.0(2)
Mo5B O82B Mo7B O73B 99.08(19)
Mo8B O82B Mo7B O72B -0.1(3)
Mo4B O82B Mo7B O72B 94.92(19)
Mo6B O82B Mo7B O72B -94.13(17)
Mo5B O82B Mo7B O72B -179.08(13)
Mo6B O53B Mo5B O52B -177.4(3)
Mo6B O53B Mo5B O51B -70.0(3)
Mo6B O53B Mo5B O43B 45.1(5)
Mo6B O53B Mo5B O74B 92.4(3)
Mo6B O53B Mo5B O82B 20.2(3)
Mo4B O43B Mo5B O52B 177.0(3)
Mo4B O43B Mo5B O51B 70.1(3)
Mo4B O43B Mo5B O53B -45.0(5)
Mo4B O43B Mo5B O74B -92.5(3)
Mo4B O43B Mo5B O82B -20.0(2)
Mo7B O74B Mo5B O52B 179.0(3)
Mo7B O74B Mo5B O51B 1.9(9)
Mo7B O74B Mo5B O53B -77.2(3)
Mo7B O74B Mo5B O43B 77.9(3)
Mo7B O74B Mo5B O82B 0.8(2)
Mo8B O82B Mo5B O52B 177.1(8)
Mo4B O82B Mo5B O52B 90.8(7)
Mo7B O82B Mo5B O52B -6.7(8)
Mo6B O82B Mo5B O52B -103.2(7)
Mo8B O82B Mo5B O51B 3.5(10)
Mo4B O82B Mo5B O51B -82.7(2)
Mo7B O82B Mo5B O51B 179.8(2)
Mo6B O82B Mo5B O51B 83.2(2)
Mo8B O82B Mo5B O53B -93.8(10)
Mo4B O82B Mo5B O53B 180.0(2)
Mo7B O82B Mo5B O53B 82.5(2)
Mo6B O82B Mo5B O53B -14.07(19)
Mo8B O82B Mo5B O43B 100.4(10)
Mo4B O82B Mo5B O43B 14.18(16)
Mo7B O82B Mo5B O43B -83.29(19)
Mo6B O82B Mo5B O43B -179.9(2)
Mo8B O82B Mo5B O74B -176.8(10)
Mo4B O82B Mo5B O74B 96.93(18)
Mo7B O82B Mo5B O74B -0.54(16)
Mo6B O82B Mo5B O74B -97.12(18)
Mo2A O23A Mo3A O31A -177.3(3)
Mo2A O23A Mo3A O32A -69.9(3)
Mo2A O23A Mo3A O73A 50.9(5)
Mo2A O23A Mo3A O33A 93.9(3)
Mo2A O23A Mo3A O72A 21.1(2)
Mo7A O73A Mo3A O31A 176.3(3)
Mo4A O73A Mo3A O31A -64.9(3)
Mo7A O73A Mo3A O32A 70.2(3)
Mo4A O73A Mo3A O32A -171.0(2)
Mo7A O73A Mo3A O23A -51.4(4)
Mo4A O73A Mo3A O23A 67.4(4)
Mo7A O73A Mo3A O33A -97.0(2)
Mo4A O73A Mo3A O33A 21.82(17)
Mo7A O73A Mo3A O72A -20.76(18)
Mo4A O73A Mo3A O72A 98.0(2)
Mo8A O33A Mo3A O31A -167.5(3)
Mo4A O33A Mo3A O31A 75.9(2)
Mo8A O33A Mo3A O32A 41.6(9)
Mo4A O33A Mo3A O32A -75.0(8)
Mo8A O33A Mo3A O23A -64.9(2)
Mo4A O33A Mo3A O23A 178.5(2)
Mo8A O33A Mo3A O73A 91.4(3)
Mo4A O33A Mo3A O73A -25.2(2)
Mo8A O33A Mo3A O72A 14.4(2)
Mo4A O33A Mo3A O72A -102.2(2)
Mo7A O72A Mo3A O31A 87.3(7)
Mo1A O72A Mo3A O31A -164.7(8)
Mo8A O72A Mo3A O31A -17.2(8)
Mo2A O72A Mo3A O31A -107.6(7)
Mo7A O72A Mo3A O32A -79.1(2)
Mo1A O72A Mo3A O32A 28.9(9)
Mo8A O72A Mo3A O32A 176.4(2)
Mo2A O72A Mo3A O32A 86.0(2)
Mo7A O72A Mo3A O23A -179.4(2)
Mo1A O72A Mo3A O23A -71.4(9)
Mo8A O72A Mo3A O23A 76.1(2)
Mo2A O72A Mo3A O23A -14.33(17)
Mo7A O72A Mo3A O73A 17.58(16)
Mo1A O72A Mo3A O73A 125.6(9)
Mo8A O72A Mo3A O73A -86.90(18)
Mo2A O72A Mo3A O73A -177.34(19)
Mo7A O72A Mo3A O33A 93.35(18)
Mo1A O72A Mo3A O33A -158.6(9)
Mo8A O72A Mo3A O33A -11.13(16)
Mo2A O72A Mo3A O33A -101.57(17)
Mo2B O23B Mo3B O31B -178.8(3)
Mo2B O23B Mo3B O32B -70.6(3)
Mo2B O23B Mo3B O73B 47.8(5)
Mo2B O23B Mo3B O33B 92.7(3)
Mo2B O23B Mo3B O72B 20.5(2)
Mo7B O73B Mo3B O31B 178.1(2)
Mo4B O73B Mo3B O31B -63.7(2)
Mo7B O73B Mo3B O32B 71.5(3)
Mo4B O73B Mo3B O32B -170.4(2)
Mo7B O73B Mo3B O23B -48.0(4)
Mo4B O73B Mo3B O23B 70.1(4)
Mo7B O73B Mo3B O33B -95.7(2)
Mo4B O73B Mo3B O33B 22.49(17)
Mo7B O73B Mo3B O72B -20.11(18)
Mo4B O73B Mo3B O72B 98.1(2)
Mo8B O33B Mo3B O31B -167.8(3)
Mo4B O33B Mo3B O31B 75.4(2)
Mo8B O33B Mo3B O32B 41.5(9)
Mo4B O33B Mo3B O32B -75.3(8)
Mo8B O33B Mo3B O23B -64.1(2)
Mo4B O33B Mo3B O23B 179.0(2)
Mo8B O33B Mo3B O73B 90.5(2)
Mo4B O33B Mo3B O73B -26.3(2)
Mo8B O33B Mo3B O72B 13.6(2)
Mo4B O33B Mo3B O72B -103.2(2)
Mo7B O72B Mo3B O31B 88.9(7)
Mo1B O72B Mo3B O31B -165.8(8)
Mo8B O72B Mo3B O31B -15.0(7)
Mo2B O72B Mo3B O31B -106.4(6)
Mo7B O72B Mo3B O32B -78.8(2)
Mo1B O72B Mo3B O32B 26.6(9)
Mo8B O72B Mo3B O32B 177.3(2)
Mo2B O72B Mo3B O32B 85.9(2)
Mo7B O72B Mo3B O23B -178.8(2)
Mo1B O72B Mo3B O23B -73.5(9)
Mo8B O72B Mo3B O23B 77.2(2)
Mo2B O72B Mo3B O23B -14.12(17)
Mo7B O72B Mo3B O73B 17.25(16)
Mo1B O72B Mo3B O73B 122.6(9)
Mo8B O72B Mo3B O73B -86.68(18)
Mo2B O72B Mo3B O73B -178.03(19)
Mo7B O72B Mo3B O33B 93.37(17)
Mo1B O72B Mo3B O33B -161.3(9)
Mo8B O72B Mo3B O33B -10.57(15)
Mo2B O72B Mo3B O33B -101.92(17)
Mo3A O23A Mo2A O22A 177.8(3)
Mo3A O23A Mo2A O21A 70.7(3)
Mo3A O23A Mo2A O13A -44.3(5)
Mo3A O23A Mo2A O84A -91.8(3)
Mo3A O23A Mo2A O72A -20.3(2)
Mo1A O13A Mo2A O22A -179.1(3)
Mo1A O13A Mo2A O21A -72.3(3)
Mo1A O13A Mo2A O23A 42.8(5)
Mo1A O13A Mo2A O84A 90.2(3)
Mo1A O13A Mo2A O72A 18.6(2)
Mo8A O84A Mo2A O22A -179.7(3)
Mo8A O84A Mo2A O21A 0.1(9)
Mo8A O84A Mo2A O23A 76.9(3)
Mo8A O84A Mo2A O13A -77.3(3)
Mo8A O84A Mo2A O72A -0.9(2)
Mo7A O72A Mo2A O22A -179.0(8)
Mo1A O72A Mo2A O22A -92.5(7)
Mo3A O72A Mo2A O22A 101.0(7)
Mo8A O72A Mo2A O22A 4.6(8)
Mo7A O72A Mo2A O21A -2.8(10)
Mo1A O72A Mo2A O21A 83.7(2)
Mo3A O72A Mo2A O21A -82.7(2)
Mo8A O72A Mo2A O21A -179.1(2)
Mo7A O72A Mo2A O23A 94.4(9)
Mo1A O72A Mo2A O23A -179.1(2)
Mo3A O72A Mo2A O23A 14.44(18)
Mo8A O72A Mo2A O23A -82.0(2)
Mo7A O72A Mo2A O13A -99.8(10)
Mo1A O72A Mo2A O13A -13.29(16)
Mo3A O72A Mo2A O13A -179.8(2)
Mo8A O72A Mo2A O13A 83.82(19)
Mo7A O72A Mo2A O84A 176.9(10)
Mo1A O72A Mo2A O84A -96.54(17)
Mo3A O72A Mo2A O84A 96.98(17)
Mo8A O72A Mo2A O84A 0.57(15)
Mo3B O23B Mo2B O22B 176.7(3)
Mo3B O23B Mo2B O21B 69.7(3)
Mo3B O23B Mo2B O13B -45.3(5)
Mo3B O23B Mo2B O84B -92.3(3)
Mo3B O23B Mo2B O72B -20.3(2)
Mo1B O13B Mo2B O22B -176.6(3)
Mo1B O13B Mo2B O21B -70.3(3)
Mo1B O13B Mo2B O23B 44.8(5)
Mo1B O13B Mo2B O84B 91.8(3)
Mo1B O13B Mo2B O72B 19.6(2)
Mo8B O84B Mo2B O22B -178.2(3)
Mo8B O84B Mo2B O21B -0.1(8)
Mo8B O84B Mo2B O23B 77.7(3)
Mo8B O84B Mo2B O13B -77.6(3)
Mo8B O84B Mo2B O72B -0.6(2)
Mo7B O72B Mo2B O22B -174.2(8)
Mo1B O72B Mo2B O22B -88.3(8)
Mo8B O72B Mo2B O22B 9.0(8)
Mo3B O72B Mo2B O22B 105.4(7)
Mo7B O72B Mo2B O21B -2.6(10)
Mo1B O72B Mo2B O21B 83.3(2)
Mo8B O72B Mo2B O21B -179.4(2)
Mo3B O72B Mo2B O21B -83.0(2)
Mo7B O72B Mo2B O23B 94.5(10)
Mo1B O72B Mo2B O23B -179.58(19)
Mo8B O72B Mo2B O23B -82.3(2)
Mo3B O72B Mo2B O23B 14.12(18)
Mo7B O72B Mo2B O13B -99.7(10)
Mo1B O72B Mo2B O13B -13.80(16)
Mo8B O72B Mo2B O13B 83.52(19)
Mo3B O72B Mo2B O13B 179.9(2)
Mo7B O72B Mo2B O84B 177.2(10)
Mo1B O72B Mo2B O84B -96.90(18)
Mo8B O72B Mo2B O84B 0.42(15)
Mo3B O72B Mo2B O84B 96.79(17)
Mo5A O53A Mo6A O61A 177.8(3)
Mo5A O53A Mo6A O62A 69.7(3)
Mo5A O53A Mo6A O83A -49.7(5)
Mo5A O53A Mo6A O63A -93.6(3)
Mo5A O53A Mo6A O82A -21.3(3)
Mo8A O83A Mo6A O61A -177.4(3)
Mo1A O83A Mo6A O61A 64.7(3)
Mo8A O83A Mo6A O62A -71.1(3)
Mo1A O83A Mo6A O62A 171.0(2)
Mo8A O83A Mo6A O53A 49.7(4)
Mo1A O83A Mo6A O53A -68.2(4)
Mo8A O83A Mo6A O63A 96.2(2)
Mo1A O83A Mo6A O63A -21.72(17)
Mo8A O83A Mo6A O82A 20.49(19)
Mo1A O83A Mo6A O82A -97.4(2)
Mo7A O63A Mo6A O61A 166.9(3)
Mo1A O63A Mo6A O61A -75.9(2)
Mo7A O63A Mo6A O62A -45.3(8)
Mo1A O63A Mo6A O62A 71.9(8)
Mo7A O63A Mo6A O53A 64.2(2)
Mo1A O63A Mo6A O53A -178.6(2)
Mo7A O63A Mo6A O83A -92.0(2)
Mo1A O63A Mo6A O83A 25.1(2)
Mo7A O63A Mo6A O82A -14.9(2)
Mo1A O63A Mo6A O82A 102.2(2)
Mo8A O82A Mo6A O61A -87.8(7)
Mo4A O82A Mo6A O61A 163.6(8)
Mo7A O82A Mo6A O61A 17.4(8)
Mo5A O82A Mo6A O61A 108.2(7)
Mo8A O82A Mo6A O62A 77.6(2)
Mo4A O82A Mo6A O62A -31.0(9)
Mo7A O82A Mo6A O62A -177.2(2)
Mo5A O82A Mo6A O62A -86.4(2)
Mo8A O82A Mo6A O53A 178.4(2)
Mo4A O82A Mo6A O53A 69.9(9)
Mo7A O82A Mo6A O53A -76.3(2)
Mo5A O82A Mo6A O53A 14.48(18)
Mo8A O82A Mo6A O83A -17.58(16)
Mo4A O82A Mo6A O83A -126.1(9)
Mo7A O82A Mo6A O83A 87.69(19)
Mo5A O82A Mo6A O83A 178.5(2)
Mo8A O82A Mo6A O63A -93.71(18)
Mo4A O82A Mo6A O63A 157.7(9)
Mo7A O82A Mo6A O63A 11.56(16)
Mo5A O82A Mo6A O63A 102.35(17)
Mo5A O43A Mo4A O41A -179.8(3)
Mo5A O43A Mo4A O42A -71.6(3)
Mo5A O43A Mo4A O33A 47.7(5)
Mo5A O43A Mo4A O73A 92.2(3)
Mo5A O43A Mo4A O82A 20.3(2)
Mo8A O33A Mo4A O41A 179.1(3)
Mo3A O33A Mo4A O41A -63.8(2)
Mo8A O33A Mo4A O42A 72.5(3)
Mo3A O33A Mo4A O42A -170.5(2)
Mo8A O33A Mo4A O43A -48.2(5)
Mo3A O33A Mo4A O43A 68.9(4)
Mo8A O33A Mo4A O73A -95.4(2)
Mo3A O33A Mo4A O73A 21.62(17)
Mo8A O33A Mo4A O82A -20.08(19)
Mo3A O33A Mo4A O82A 97.0(2)
Mo7A O73A Mo4A O41A -165.4(3)
Mo3A O73A Mo4A O41A 76.1(3)
Mo7A O73A Mo4A O42A 47.9(8)
Mo3A O73A Mo4A O42A -70.6(8)
Mo7A O73A Mo4A O43A -63.8(3)
Mo3A O73A Mo4A O43A 177.7(2)
Mo7A O73A Mo4A O33A 92.9(3)
Mo3A O73A Mo4A O33A -25.5(2)
Mo7A O73A Mo4A O82A 15.4(2)
Mo3A O73A Mo4A O82A -103.1(2)
Mo8A O82A Mo4A O41A 91.0(7)
Mo6A O82A Mo4A O41A -160.5(8)
Mo7A O82A Mo4A O41A -14.4(7)
Mo5A O82A Mo4A O41A -105.2(6)
Mo8A O82A Mo4A O42A -77.4(2)
Mo6A O82A Mo4A O42A 31.1(9)
Mo7A O82A Mo4A O42A 177.2(2)
Mo5A O82A Mo4A O42A 86.4(2)
Mo8A O82A Mo4A O43A -177.7(2)
Mo6A O82A Mo4A O43A -69.2(9)
Mo7A O82A Mo4A O43A 76.9(2)
Mo5A O82A Mo4A O43A -13.91(16)
Mo8A O82A Mo4A O33A 17.22(17)
Mo6A O82A Mo4A O33A 125.7(9)
Mo7A O82A Mo4A O33A -88.1(2)
Mo5A O82A Mo4A O33A -179.0(2)
Mo8A O82A Mo4A O73A 93.43(19)
Mo6A O82A Mo4A O73A -158.1(9)
Mo7A O82A Mo4A O73A -11.92(15)
Mo5A O82A Mo4A O73A -102.75(18)
Mo6A O53A Mo5A O52A -177.1(3)
Mo6A O53A Mo5A O51A -70.8(3)
Mo6A O53A Mo5A O43A 45.6(5)
Mo6A O53A Mo5A O74A 92.1(3)
Mo6A O53A Mo5A O82A 20.5(2)
Mo4A O43A Mo5A O52A 177.8(3)
Mo4A O43A Mo5A O51A 72.0(3)
Mo4A O43A Mo5A O53A -44.5(5)
Mo4A O43A Mo5A O74A -91.0(3)
Mo4A O43A Mo5A O82A -19.4(2)
Mo7A O74A Mo5A O52A 179.7(3)
Mo7A O74A Mo5A O51A 1.2(9)
Mo7A O74A Mo5A O53A -76.8(3)
Mo7A O74A Mo5A O43A 77.9(3)
Mo7A O74A Mo5A O82A 0.8(2)
Mo8A O82A Mo5A O52A 177.8(8)
Mo4A O82A Mo5A O52A 92.9(8)
Mo6A O82A Mo5A O52A -100.7(8)
Mo7A O82A Mo5A O52A -4.3(8)
Mo8A O82A Mo5A O51A 1.7(10)
Mo4A O82A Mo5A O51A -83.2(2)
Mo6A O82A Mo5A O51A 83.1(2)
Mo7A O82A Mo5A O51A 179.6(2)
Mo8A O82A Mo5A O53A -96.0(9)
Mo4A O82A Mo5A O53A 179.2(2)
Mo6A O82A Mo5A O53A -14.48(18)
Mo7A O82A Mo5A O53A 82.0(2)
Mo8A O82A Mo5A O43A 98.8(10)
Mo4A O82A Mo5A O43A 13.90(16)
Mo6A O82A Mo5A O43A -179.7(2)
Mo7A O82A Mo5A O43A -83.29(19)
Mo8A O82A Mo5A O74A -178.5(10)
Mo4A O82A Mo5A O74A 96.67(19)
Mo6A O82A Mo5A O74A -96.98(18)
Mo7A O82A Mo5A O74A -0.52(16)
Mo5B O43B Mo4B O41B 180.0(3)
Mo5B O43B Mo4B O42B -71.7(3)
Mo5B O43B Mo4B O33B 49.2(5)
Mo5B O43B Mo4B O73B 92.7(3)
Mo5B O43B Mo4B O82B 20.7(2)
Mo8B O33B Mo4B O41B 179.5(3)
Mo3B O33B Mo4B O41B -62.4(2)
Mo8B O33B Mo4B O42B 72.9(3)
Mo3B O33B Mo4B O42B -169.1(2)
Mo8B O33B Mo4B O43B -49.5(4)
Mo3B O33B Mo4B O43B 68.5(4)
Mo8B O33B Mo4B O73B -95.6(2)
Mo3B O33B Mo4B O73B 22.40(16)
Mo8B O33B Mo4B O82B -20.18(19)
Mo3B O33B Mo4B O82B 97.8(2)
Mo7B O73B Mo4B O41B -166.5(3)
Mo3B O73B Mo4B O41B 75.5(2)
Mo7B O73B Mo4B O42B 47.1(8)
Mo3B O73B Mo4B O42B -70.9(8)
Mo7B O73B Mo4B O43B -64.7(3)
Mo3B O73B Mo4B O43B 177.3(2)
Mo7B O73B Mo4B O33B 91.6(2)
Mo3B O73B Mo4B O33B -26.4(2)
Mo7B O73B Mo4B O82B 14.5(2)
Mo3B O73B Mo4B O82B -103.5(2)
Mo8B O82B Mo4B O41B 91.1(6)
Mo7B O82B Mo4B O41B -14.0(7)
Mo6B O82B Mo4B O41B -161.4(7)
Mo5B O82B Mo4B O41B -104.7(6)
Mo8B O82B Mo4B O42B -77.4(2)
Mo7B O82B Mo4B O42B 177.5(2)
Mo6B O82B Mo4B O42B 30.2(9)
Mo5B O82B Mo4B O42B 86.8(2)
Mo8B O82B Mo4B O43B -178.6(2)
Mo7B O82B Mo4B O43B 76.3(2)
Mo6B O82B Mo4B O43B -71.0(8)
Mo5B O82B Mo4B O43B -14.36(16)
Mo8B O82B Mo4B O33B 17.57(17)
Mo7B O82B Mo4B O33B -87.5(2)
Mo6B O82B Mo4B O33B 125.1(9)
Mo5B O82B Mo4B O33B -178.2(2)
Mo8B O82B Mo4B O73B 93.79(19)
Mo7B O82B Mo4B O73B -11.32(15)
Mo6B O82B Mo4B O73B -158.7(9)
Mo5B O82B Mo4B O73B -102.02(17)
Mo2A O13A Mo1A O11A 180.0(3)
Mo2A O13A Mo1A O12A 72.9(3)
Mo2A O13A Mo1A O63A -47.6(5)
Mo2A O13A Mo1A O83A -92.2(3)
Mo2A O13A Mo1A O72A -19.5(2)
Mo7A O63A Mo1A O11A -178.2(2)
Mo6A O63A Mo1A O11A 63.6(2)
Mo7A O63A Mo1A O12A -72.5(3)
Mo6A O63A Mo1A O12A 169.3(2)
Mo7A O63A Mo1A O13A 49.1(4)
Mo6A O63A Mo1A O13A -69.1(4)
Mo7A O63A Mo1A O83A 96.5(2)
Mo6A O63A Mo1A O83A -21.72(17)
Mo7A O63A Mo1A O72A 20.40(18)
Mo6A O63A Mo1A O72A -97.8(2)
Mo8A O83A Mo1A O11A 166.2(3)
Mo6A O83A Mo1A O11A -76.4(2)
Mo8A O83A Mo1A O12A -48.8(9)
Mo6A O83A Mo1A O12A 68.6(8)
Mo8A O83A Mo1A O13A 64.2(2)
Mo6A O83A Mo1A O13A -178.4(2)
Mo8A O83A Mo1A O63A -92.2(3)
Mo6A O83A Mo1A O63A 25.15(19)
Mo8A O83A Mo1A O72A -14.6(2)
Mo6A O83A Mo1A O72A 102.7(2)
Mo7A O72A Mo1A O11A -90.8(7)
Mo3A O72A Mo1A O11A 161.3(7)
Mo8A O72A Mo1A O11A 13.8(7)
Mo2A O72A Mo1A O11A 104.4(6)
Mo7A O72A Mo1A O12A 77.8(2)
Mo3A O72A Mo1A O12A -30.1(9)
Mo8A O72A Mo1A O12A -177.6(2)
Mo2A O72A Mo1A O12A -87.0(2)
Mo7A O72A Mo1A O13A 178.1(2)
Mo3A O72A Mo1A O13A 70.1(9)
Mo8A O72A Mo1A O13A -77.3(2)
Mo2A O72A Mo1A O13A 13.19(16)
Mo7A O72A Mo1A O63A -17.38(16)
Mo3A O72A Mo1A O63A -125.3(9)
Mo8A O72A Mo1A O63A 87.23(19)
Mo2A O72A Mo1A O63A 177.75(18)
Mo7A O72A Mo1A O83A -93.26(18)
Mo3A O72A Mo1A O83A 158.8(9)
Mo8A O72A Mo1A O83A 11.36(15)
Mo2A O72A Mo1A O83A 101.88(17)
Mo2B O13B Mo1B O11B 179.4(3)
Mo2B O13B Mo1B O12B 72.1(3)
Mo2B O13B Mo1B O63B -48.8(5)
Mo2B O13B Mo1B O72B -20.0(2)
Mo2B O13B Mo1B O83B -92.5(3)
Mo7B O63B Mo1B O11B -177.9(2)
Mo6B O63B Mo1B O11B 62.8(2)
Mo7B O63B Mo1B O12B -72.0(3)
Mo6B O63B Mo1B O12B 168.7(2)
Mo7B O63B Mo1B O13B 50.3(4)
Mo6B O63B Mo1B O13B -69.1(4)
Mo7B O63B Mo1B O72B 20.86(19)
Mo6B O63B Mo1B O72B -98.5(2)
Mo7B O63B Mo1B O83B 96.9(2)
Mo6B O63B Mo1B O83B -22.47(16)
Mo7B O72B Mo1B O11B -92.9(7)
Mo8B O72B Mo1B O11B 11.2(7)
Mo3B O72B Mo1B O11B 161.8(8)
Mo2B O72B Mo1B O11B 102.6(6)
Mo7B O72B Mo1B O12B 77.6(2)
Mo8B O72B Mo1B O12B -178.3(2)
Mo3B O72B Mo1B O12B -27.7(9)
Mo2B O72B Mo1B O12B -86.9(2)
Mo7B O72B Mo1B O13B 178.6(2)
Mo8B O72B Mo1B O13B -77.4(2)
Mo3B O72B Mo1B O13B 73.3(8)
Mo2B O72B Mo1B O13B 14.04(16)
Mo7B O72B Mo1B O63B -17.91(16)
Mo8B O72B Mo1B O63B 86.15(19)
Mo3B O72B Mo1B O63B -123.2(9)
Mo2B O72B Mo1B O63B 177.56(19)
Mo7B O72B Mo1B O83B -93.17(19)
Mo8B O72B Mo1B O83B 10.88(15)
Mo3B O72B Mo1B O83B 161.6(9)
Mo2B O72B Mo1B O83B 102.30(17)
Mo8B O83B Mo1B O11B 166.2(3)
Mo6B O83B Mo1B O11B -76.1(3)
Mo8B O83B Mo1B O12B -48.4(9)
Mo6B O83B Mo1B O12B 69.3(8)
Mo8B O83B Mo1B O13B 64.4(3)
Mo6B O83B Mo1B O13B -178.0(2)
Mo8B O83B Mo1B O63B -91.3(3)
Mo6B O83B Mo1B O63B 26.34(19)
Mo8B O83B Mo1B O72B -13.9(2)
Mo6B O83B Mo1B O72B 103.8(2)
C18B C17B N1B C15B 56.3(13)
C18B C17B N1B C11B 177.0(11)
C18B C17B N1B C13B -62.3(13)
C16B C15B N1B C17B 51.9(13)
C16B C15B N1B C11B -64.8(12)
C16B C15B N1B C13B 173.5(10)
C12B C11B N1B C17B 174.3(10)
C12B C11B N1B C15B -65.1(12)
C12B C11B N1B C13B 53.6(13)
C14B C13B N1B C17B -59.8(11)
C14B C13B N1B C15B 178.6(9)
C14B C13B N1B C11B 56.9(11)
C36A C35A N3A C37A -50.5(12)
C36A C35A N3A C33A -171.7(9)
C36A C35A N3A C31A 67.8(11)
C38A C37A N3A C35A -58.9(10)
C38A C37A N3A C33A 58.6(10)
C38A C37A N3A C31A -179.5(9)
C34A C33A N3A C35A -177.7(10)
C34A C33A N3A C37A 60.4(12)
C34A C33A N3A C31A -58.3(12)
C32A C31A N3A C35A 58.3(12)
C32A C31A N3A C37A -179.6(9)
C32A C31A N3A C33A -58.0(12)
C38B C37B N3B C33B 60.3(12)
C38B C37B N3B C35B -58.5(12)
C38B C37B N3B C31B -177.6(9)
C34B C33B N3B C37B 61.5(14)
C34B C33B N3B C35B -176.6(12)
C34B C33B N3B C31B -55.0(15)
C36B C35B N3B C37B -50.2(16)
C36B C35B N3B C33B -171.4(12)
C36B C35B N3B C31B 65.1(15)
C32B C31B N3B C37B -174.9(11)
C32B C31B N3B C33B -54.6(15)
C32B C31B N3B C35B 64.9(13)
C22B C21B N2B C27B 57.7(12)
C22B C21B N2B C23B -179.5(9)
C22B C21B N2B C25B -61.1(11)
C28B C27B N2B C21B 57.7(12)
C28B C27B N2B C23B -61.8(11)
C28B C27B N2B C25B 178.1(10)
C24B C23B N2B C21B 178.0(9)
C24B C23B N2B C27B -58.4(11)
C24B C23B N2B C25B 59.8(11)
C26B C25B N2B C21B -59.6(11)
C26B C25B N2B C27B 177.6(9)
C26B C25B N2B C23B 56.3(10)
C28A C27A N2A C21A -58.0(10)
C28A C27A N2A C23A 59.8(10)
C28A C27A N2A C25A -179.5(9)
C22A C21A N2A C27A -56.8(11)
C22A C21A N2A C23A -177.4(9)
C22A C21A N2A C25A 61.9(11)
C24A C23A N2A C27A 57.0(11)
C24A C23A N2A C21A 179.1(9)
C24A C23A N2A C25A -60.5(11)
C26A C25A N2A C27A 177.8(10)
C26A C25A N2A C21A 55.0(12)
C26A C25A N2A C23A -62.1(12)
C18A C17A N1A C15A 56.4(16)
C18A C17A N1A C13A -62.4(16)
C18A C17A N1A C11A 176.3(13)
C16A C15A N1A C17A 52.0(16)
C16A C15A N1A C13A 176.7(12)
C16A C15A N1A C11A -63.7(14)
C14A C13A N1A C17A -59.1(14)
C14A C13A N1A C15A 178.6(10)
C14A C13A N1A C11A 58.6(12)
C12A C11A N1A C17A -179.2(12)
C12A C11A N1A C15A -59.4(14)
C12A C11A N1A C13A 56.7(15)
